data_1548386
loop_
_publ_author_name
'He, Xin'
'Xue, Yang'
'Li, Cui-Cui'
'Wang, Yuechao'
'Jiang, Hong'
'Zhao, Liang'

_publ_section_title
;
 Synthesis of stable polymetalated aromatic complexes through
 metal-macrocycle capsule-triggered cyclization.
;
_journal_issue 6
_journal_name_full 'Chemical science'
_journal_page_first 1481
_journal_page_last 1487
_journal_paper_doi 10.1039/c7sc04503d
_journal_volume 9
_journal_year 2018
_chemical_absolute_configuration ad
_chemical_formula_moiety 'C56 H53 Ag5 N17, 2(C F3 O3 S)'
_chemical_formula_sum 'C58 H53 Ag5 F6 N17 O6 S2'
_chemical_formula_weight 1801.64
_space_group_crystal_system triclinic
_space_group_IT_number 1
_space_group_name_Hall 'P 1'
_space_group_name_H-M_alt 'P 1'
_symmetry_space_group_name_Hall 'P 1'
_symmetry_space_group_name_H-M 'P 1'
_atom_sites_solution_hydrogens geom
_atom_sites_solution_primary direct
_atom_sites_solution_secondary difmap
_audit_creation_date 2017-06-05
_audit_creation_method
;
Olex2 1.2
(compiled 2017.03.28 svn.r3405 for OlexSys, GUI svn.r5337)
;
_audit_update_record
;
2017-06-28 deposited with the CCDC.
2017-12-04 downloaded from the CCDC.
;
_cell_angle_alpha 90.00(3)
_cell_angle_beta 117.31(3)
_cell_angle_gamma 90.00(3)
_cell_formula_units_Z 2
_cell_length_a 12.278(3)
_cell_length_b 25.145(5)
_cell_length_c 12.408(3)
_cell_measurement_reflns_used 12843
_cell_measurement_temperature 173.1500
_cell_measurement_theta_max 31.3642
_cell_measurement_theta_min 1.8667
_cell_volume 3403.7(16)
_computing_cell_refinement 'CrystalClear (Rigaku Inc., 2007)'
_computing_data_collection 'CrystalClear (Rigaku Inc., 2007)'
_computing_data_reduction 'CrystalClear (Rigaku Inc., 2007)'
_computing_molecular_graphics 'Olex2 (Dolomanov et al., 2009)'
_computing_publication_material 'Olex2 (Dolomanov et al., 2009)'
_computing_structure_refinement 'XH (Sheldrick, 2008)'
_computing_structure_solution
;
????
;
_diffrn_ambient_temperature 173.1500
_diffrn_detector_area_resol_mean 28.5714
_diffrn_measured_fraction_theta_full 0.931
_diffrn_measured_fraction_theta_max 0.931
_diffrn_measurement_details
;
scan:
    Number of images: 360
               Slice: -110.0000 - 70.0000
         Image width: 0.5000
            Exp time: 4.0000
       Rotation axis: Omega
               Omega: 0.0000
                 Chi: 45.0000
                 Phi: 180.0000
                 XTD: 45.0552
              2theta: -20.3977
scan:
    Number of images: 240
               Slice: -110.0000 - 10.0000
         Image width: 0.5000
            Exp time: 4.0000
       Rotation axis: Omega
               Omega: 0.0000
                 Chi: 45.0000
                 Phi: 0.0000
                 XTD: 45.0552
              2theta: -20.3977
;
_diffrn_measurement_device
;
Saturn724+ (2x2 bin mode)
;
_diffrn_measurement_device_details
;
AFC10: Fixed Chi 2 circle
;
_diffrn_measurement_device_type 'Bruker P4'
_diffrn_measurement_method '\w scans'
_diffrn_orient_matrix_type d*Trek
_diffrn_orient_matrix_UB_11 0.0678
_diffrn_orient_matrix_UB_12 0.0227
_diffrn_orient_matrix_UB_13 -0.0574
_diffrn_orient_matrix_UB_21 -0.0190
_diffrn_orient_matrix_UB_22 0.0337
_diffrn_orient_matrix_UB_23 -0.0091
_diffrn_orient_matrix_UB_31 0.0690
_diffrn_orient_matrix_UB_32 0.0481
_diffrn_orient_matrix_UB_33 0.0340
_diffrn_radiation_detector CCD
_diffrn_radiation_monochromator graphite
_diffrn_radiation_type MoK\a
_diffrn_radiation_wavelength 0.71073
_diffrn_reflns_av_R_equivalents 0.1303
_diffrn_reflns_av_unetI/netI 0.0842
_diffrn_reflns_limit_h_max 14
_diffrn_reflns_limit_h_min -14
_diffrn_reflns_limit_k_max 29
_diffrn_reflns_limit_k_min -29
_diffrn_reflns_limit_l_max 14
_diffrn_reflns_limit_l_min -14
_diffrn_reflns_number 17911
_diffrn_reflns_theta_full 25.00
_diffrn_reflns_theta_max 25.00
_diffrn_reflns_theta_min 0.81
_diffrn_source 'Rotating Anode'
_diffrn_source_current 24.0000
_diffrn_source_power 1.2000
_diffrn_source_voltage 50.0000
_exptl_absorpt_coefficient_mu 1.551
_exptl_absorpt_correction_T_max 1.0000
_exptl_absorpt_correction_T_min 0.6445
_exptl_absorpt_correction_type multi-scan
_exptl_crystal_colour Colorless
_exptl_crystal_density_diffrn 1.758
_exptl_crystal_density_method 'not measured'
_exptl_crystal_description block
_exptl_crystal_F_000 1778
_exptl_crystal_size_max 0.14
_exptl_crystal_size_mid 0.13
_exptl_crystal_size_min 0.11
_refine_diff_density_max 2.377
_refine_diff_density_min -1.447
_refine_diff_density_rms 0.169
_refine_ls_abs_structure_details 'Flack H D (1983), Acta Cryst. A39, 876-881'
_refine_ls_abs_structure_Flack 0.21(5)
_refine_ls_extinction_method none
_refine_ls_goodness_of_fit_ref 1.027
_refine_ls_hydrogen_treatment constr
_refine_ls_matrix_type full
_refine_ls_number_parameters 1673
_refine_ls_number_reflns 17911
_refine_ls_number_restraints 184
_refine_ls_restrained_S_all 1.025
_refine_ls_R_factor_all 0.0954
_refine_ls_R_factor_gt 0.0889
_refine_ls_shift/su_max 0.002
_refine_ls_shift/su_mean 0.000
_refine_ls_structure_factor_coef Fsqd
_refine_ls_weighting_details 'calc w=1/[\s^2^(Fo^2^)+(0.1002P)^2^+36.2450P] where P=(Fo^2^+2Fc^2^)/3'
_refine_ls_weighting_scheme calc
_refine_ls_wR_factor_gt 0.2180
_refine_ls_wR_factor_ref 0.2260
_reflns_number_gt 15934
_reflns_number_total 17911
_reflns_threshold_expression >2sigma(I)
_cod_data_source_file c7sc04503d2.cif
_cod_data_source_block y_CCDC5
_cod_depositor_comments 'Adding full bibliography for 1548380--1548386.cif.'
_cod_original_cell_volume 3403.6(12)
_cod_database_code 1548386
_diffrn_number_total 7969
_olex2_refinement_description
;
1. Fixed Uiso
 At 1.2 times of:
  All C(H) groups, All N(H) groups
 At 1.5 times of:
  All C(H,H,H) groups
2. Rigid bond restraints
 C57, C58, C85, C84, C108, C109, C109, C110, S2, C114, S3, C115
 with sigma for 1-2 distances of 0.01 and sigma for 1-3 distances of 0.02
3. Uiso/Uaniso restraints and constraints
C57 \\sim C58 \\sim C85 \\sim C84 \\sim C108 \\sim C109 \\sim C109 \\sim C110
\\sim S2 \\sim C114 \\sim S3 \\sim C115: within 2A with sigma of 0.01 and sigma
for terminal atoms of 0.02
Uanis(C51) \\sim Ueq, Uanis(C57) \\sim Ueq, Uanis(C58) \\sim Ueq, Uanis(N18)
\\sim Ueq, Uanis(C107) \\sim Ueq, Uanis(C43) \\sim Ueq, Uanis(C113) \\sim Ueq,
Uanis(C2) \\sim Ueq, Uanis(F3) \\sim Ueq, Uanis(C110) \\sim Ueq, Uanis(C84)
\\sim Ueq: with sigma of 0.005 and sigma for terminal atoms of 0.005
Uanis(C59) \\sim Ueq, Uanis(C64) \\sim Ueq, Uanis(C63) \\sim Ueq, Uanis(C61)
\\sim Ueq, Uanis(C87) \\sim Ueq, Uanis(C86) \\sim Ueq, Uanis(N18) \\sim Ueq,
Uanis(C111) \\sim Ueq, Uanis(C55) \\sim Ueq, Uanis(N23) \\sim Ueq: with sigma
of 0.005 and sigma for terminal atoms of 0.005
Uanis(C3) \\sim Ueq, Uanis(C8) \\sim Ueq: with sigma of 0.001 and sigma for
terminal atoms of 0.001
4.a Aromatic/amide H refined with riding coordinates:
 N1(H1), C4(H4), C5(H5), C6(H6), C7(H7), C10(H10), C11(H11), C12(H12),
 C16(H16), C17(H17), C18(H18), C22(H22), C23(H23), C24(H24), C28(H28), C29(H29),
  C30(H30), C34(H34), C35(H35), C36(H36), C40(H40), C41(H41), C42(H42),
 C46(H46), C47(H47), C48(H48), C52(H52), C53(H53), C54(H54), N18(H18A),
 C60(H60), C61(H61), C62(H62), C63(H63), C66(H66), C67(H67), C68(H68), C72(H72),
  C73(H73), C74(H74), C78(H78), C79(H79), C80(H80), C86(H86), C85(H85),
 C84(H84), C90(H90), C91(H91), C92(H92), C96(H96), C97(H97), C98(H98),
 C102(H102), C103(H103), C104(H104), C108(H108), C109(H109), C110(H110)
4.b Fitted hexagon refined as free rotating group:
 C3(C4,C5,C6,C7,C8), C64(C59,C60,C61,C62,C63), C83(N25,C87,C86,C85,C84)
4.c Idealised Me refined as rotating group:
 C14(H14A,H14B,H14C), C20(H20A,H20B,H20C), C26(H26A,H26B,H26C), C32(H32A,H32B,
 H32C), C38(H38A,H38B,H38C), C44(H44A,H44B,H44C), C50(H50A,H50B,H50C), C56(H56A,
 H56B,H56C), C70(H70A,H70B,H70C), C76(H76A,H76B,H76C), C82(H82A,H82B,H82C),
 C88(H88A,H88B,H88C), C94(H94A,H94B,H94C), C100(H10A,H10B,H10C), C106(H10D,H10E,
 H10F), C112(H11A,H11B,H11C)
;
_olex2_submission_special_instructions 'No special instructions were received'

loop_
_space_group_symop_id
_space_group_symop_operation_xyz
1 'x, y, z'

loop_
_atom_site_label
_atom_site_type_symbol
_atom_site_fract_x
_atom_site_fract_y
_atom_site_fract_z
_atom_site_U_iso_or_equiv
_atom_site_adp_type
_atom_site_occupancy
_atom_site_calc_flag
_atom_site_disorder_assembly
_atom_site_disorder_group
_atom_site_refinement_flags_posn
_atom_site_refinement_flags_adp
Ag1 Ag -1.61744(12) 0.73057(6) -0.45226(11) 0.0388(3) Uani 1 d . . . .
Ag2 Ag -1.61792(12) 0.61797(6) -0.45269(11) 0.0386(3) Uani 1 d . . . .
Ag3 Ag -1.84478(11) 0.61813(5) -0.70414(11) 0.0374(3) Uani 1 d . . . .
Ag4 Ag -1.84501(12) 0.73070(5) -0.70427(11) 0.0376(3) Uani 1 d . . . .
Ag5 Ag -1.54610(12) 0.67422(6) -0.71570(12) 0.0378(3) Uani 1 d . . . .
N1 N -1.9594(10) 0.6748(5) -0.5727(10) 0.023(3) Uani 1 d . . . .
H1 H -2.0320 0.6747 -0.6327 0.027 Uiso 1 calc . . R .
N2 N -1.5127(14) 0.8029(6) -0.4465(15) 0.042(4) Uani 1 d . . . .
N3 N -1.4060(14) 0.7658(6) -0.5391(14) 0.039(4) Uani 1 d . . . .
N4 N -1.4032(16) 0.6755(6) -0.5277(12) 0.044(4) Uani 1 d . . . .
N5 N -1.4064(14) 0.5812(8) -0.5383(14) 0.049(5) Uani 1 d . . . .
N6 N -1.5176(14) 0.5452(7) -0.4465(14) 0.044(4) Uani 1 d . . . .
N7 N -1.6174(15) 0.5160(8) -0.3431(15) 0.049(4) Uani 1 d . . . .
N8 N -1.7958(15) 0.5147(7) -0.5160(15) 0.050(4) Uani 1 d . . . .
N9 N -1.9603(15) 0.5174(7) -0.7050(15) 0.044(4) Uani 1 d . . . .
N10 N -1.8322(14) 0.5456(6) -0.7874(14) 0.041(4) Uani 1 d . . . .
N11 N -1.7149(13) 0.5825(7) -0.8726(13) 0.037(3) Uani 1 d . . . .
N12 N -1.7246(15) 0.6759(7) -0.8748(15) 0.042(4) Uani 1 d . . . .
N13 N -1.7142(13) 0.7671(7) -0.8738(13) 0.040(4) Uani 1 d . . . .
N14 N -1.8308(14) 0.8029(6) -0.7853(14) 0.040(4) Uani 1 d . . . .
N15 N -1.9571(14) 0.8315(6) -0.7019(14) 0.039(4) Uani 1 d . . . .
N16 N -1.7979(13) 0.8340(6) -0.5220(13) 0.038(4) Uani 1 d . . . .
N17 N -1.617(2) 0.8341(7) -0.3419(16) 0.059(5) Uani 1 d . . . .
C1 C -1.8587(19) 0.6763(7) -0.5873(16) 0.041(4) Uani 1 d . . . .
C2 C -1.7551(14) 0.6750(6) -0.4670(13) 0.030(3) Uani 1 d . . . U
C3 C -1.8112(8) 0.6747(5) -0.3884(8) 0.039(4) Uani 1 d . . . U
C4 C -1.7559(7) 0.6753(5) -0.2623(8) 0.035(4) Uani 1 d . . G .
H4 H -1.6710 0.6761 -0.2182 0.042 Uiso 1 calc . . R .
C5 C -1.8277(11) 0.6747(6) -0.2024(7) 0.057(5) Uani 1 d . . G .
H5 H -1.7907 0.6751 -0.1180 0.068 Uiso 1 calc . . R .
C6 C -1.9547(10) 0.6734(6) -0.2684(10) 0.062(6) Uani 1 d . . G .
H6 H -2.0027 0.6730 -0.2283 0.074 Uiso 1 calc . . R .
C7 C -2.0100(7) 0.6728(5) -0.3944(10) 0.061(6) Uani 1 d . . G .
H7 H -2.0950 0.6720 -0.4386 0.073 Uiso 1 calc . . R .
C8 C -1.9382(8) 0.6734(4) -0.4544(7) 0.010(2) Uani 1 d . . G U
C9 C -1.563(2) 0.8433(8) -0.411(2) 0.045(5) Uani 1 d . . . .
C10 C -1.539(2) 0.8963(8) -0.435(2) 0.059(6) Uani 1 d . . . .
H10 H -1.5655 0.9249 -0.4065 0.071 Uiso 1 calc . . R .
C11 C -1.476(2) 0.9059(9) -0.502(2) 0.061(6) Uani 1 d . . . .
H11 H -1.4639 0.9403 -0.5222 0.073 Uiso 1 calc . . R .
C12 C -1.4310(17) 0.8628(9) -0.537(2) 0.051(5) Uani 1 d . . . .
H12 H -1.3888 0.8673 -0.5822 0.062 Uiso 1 calc . . R .
C13 C -1.4503(18) 0.8109(8) -0.5030(17) 0.039(4) Uani 1 d . . . .
C14 C -1.331(2) 0.7748(8) -0.5996(17) 0.050(5) Uani 1 d . . . .
H14A H -1.3778 0.7941 -0.6734 0.074 Uiso 1 calc . . GR .
H14B H -1.3065 0.7412 -0.6181 0.074 Uiso 1 calc . . GR .
H14C H -1.2600 0.7949 -0.5476 0.074 Uiso 1 calc . . GR .
C15 C -1.3728(19) 0.7227(9) -0.464(2) 0.051(5) Uani 1 d . . . .
C16 C -1.3161(14) 0.7226(8) -0.3418(14) 0.037(4) Uani 1 d . . . .
H16 H -1.2943 0.7547 -0.3001 0.044 Uiso 1 calc . . R .
C17 C -1.288(2) 0.6716(12) -0.272(3) 0.075(8) Uani 1 d . . . .
H17 H -1.2532 0.6707 -0.1880 0.090 Uiso 1 calc . . R .
C18 C -1.3151(19) 0.6275(10) -0.3390(16) 0.051(5) Uani 1 d . . . .
H18 H -1.2933 0.5949 -0.2992 0.061 Uiso 1 calc . . R .
C19 C -1.3748(14) 0.6277(8) -0.4653(17) 0.041(5) Uani 1 d . . . .
C20 C -1.333(2) 0.5705(10) -0.6064(18) 0.054(5) Uani 1 d . . . .
H20A H -1.2928 0.6026 -0.6103 0.081 Uiso 1 calc . . GR .
H20B H -1.3872 0.5587 -0.6870 0.081 Uiso 1 calc . . GR .
H20C H -1.2730 0.5436 -0.5649 0.081 Uiso 1 calc . . GR .
C21 C -1.4484(17) 0.5365(8) -0.5018(18) 0.044(5) Uani 1 d . . . .
C22 C -1.4294(17) 0.4852(9) -0.5400(18) 0.049(5) Uani 1 d . . . .
H22 H -1.3869 0.4803 -0.5850 0.059 Uiso 1 calc . . R .
C23 C -1.4788(19) 0.4439(9) -0.505(2) 0.052(5) Uani 1 d . . . .
H23 H -1.4665 0.4093 -0.5238 0.063 Uiso 1 calc . . R .
C24 C -1.549(2) 0.4518(9) -0.440(2) 0.057(6) Uani 1 d . . . .
H24 H -1.5827 0.4236 -0.4180 0.068 Uiso 1 calc . . R .
C25 C -1.562(2) 0.5044(10) -0.413(2) 0.054(6) Uani 1 d . . . .
C26 C -1.547(2) 0.5299(11) -0.2087(19) 0.074(8) Uani 1 d . . . .
H26A H -1.4609 0.5285 -0.1835 0.111 Uiso 1 calc . . GR .
H26B H -1.5677 0.5049 -0.1623 0.111 Uiso 1 calc . . GR .
H26C H -1.5694 0.5651 -0.1959 0.111 Uiso 1 calc . . GR .
C27 C -1.7464(16) 0.5217(6) -0.3971(16) 0.037(4) Uani 1 d . . . .
C28 C -1.818(2) 0.5328(6) -0.340(2) 0.052(5) Uani 1 d . . . .
H28 H -1.7820 0.5370 -0.2560 0.062 Uiso 1 calc . . R .
C29 C -1.9447(18) 0.5376(8) -0.410(2) 0.058(6) Uani 1 d . . . .
H29 H -1.9934 0.5441 -0.3723 0.069 Uiso 1 calc . . R .
C30 C -1.9977(16) 0.5330(6) -0.5318(18) 0.037(4) Uani 1 d . . . .
H30 H -2.0819 0.5362 -0.5796 0.045 Uiso 1 calc . . R .
C31 C -1.915(2) 0.5226(8) -0.584(2) 0.060(7) Uani 1 d . . . .
C32 C -2.085(2) 0.5279(9) -0.785(2) 0.068(7) Uani 1 d . . . .
H32A H -2.0993 0.5244 -0.8670 0.102 Uiso 1 calc . . GR .
H32B H -2.1052 0.5634 -0.7713 0.102 Uiso 1 calc . . GR .
H32C H -2.1359 0.5030 -0.7693 0.102 Uiso 1 calc . . GR .
C33 C -1.8792(16) 0.5026(8) -0.7607(16) 0.036(4) Uani 1 d . . . .
C34 C -1.855(2) 0.4527(8) -0.7651(18) 0.048(5) Uani 1 d . . . .
H34 H -1.8886 0.4258 -0.7384 0.057 Uiso 1 calc . . R .
C35 C -1.7731(17) 0.4428(8) -0.8138(18) 0.044(5) Uani 1 d . . . .
H35 H -1.7515 0.4080 -0.8207 0.053 Uiso 1 calc . . R .
C36 C -1.7232(18) 0.4856(7) -0.8525(19) 0.044(5) Uani 1 d . . . .
H36 H -1.6702 0.4798 -0.8859 0.052 Uiso 1 calc . . R .
C37 C -1.7584(16) 0.5361(8) -0.8375(16) 0.036(4) Uani 1 d . . . .
C38 C -1.6417(18) 0.5708(11) -0.939(2) 0.065(7) Uani 1 d . . . .
H38A H -1.6801 0.5426 -0.9960 0.098 Uiso 1 calc . . GR .
H38B H -1.5602 0.5604 -0.8820 0.098 Uiso 1 calc . . GR .
H38C H -1.6380 0.6021 -0.9815 0.098 Uiso 1 calc . . GR .
C39 C -1.7860(17) 0.6262(7) -0.9093(15) 0.035(4) Uani 1 d . . . .
C40 C -1.9161(16) 0.6276(8) -0.9791(13) 0.037(4) Uani 1 d . . . .
H40 H -1.9602 0.5960 -1.0031 0.045 Uiso 1 calc . . R .
C41 C -1.9750(18) 0.6743(8) -1.010(2) 0.049(5) Uani 1 d . . . .
H41 H -2.0598 0.6743 -1.0561 0.059 Uiso 1 calc . . R .
C42 C -1.9144(18) 0.7227(9) -0.9756(15) 0.048(5) Uani 1 d . . . .
H42 H -1.9575 0.7546 -0.9975 0.058 Uiso 1 calc . . R .
C43 C -1.7884(15) 0.7222(7) -0.9079(14) 0.032(4) Uani 1 d . . . U
C44 C -1.643(2) 0.7808(9) -0.942(2) 0.064(7) Uani 1 d . . . .
H44A H -1.6982 0.7921 -1.0223 0.096 Uiso 1 calc . . GR .
H44B H -1.5982 0.7501 -0.9453 0.096 Uiso 1 calc . . GR .
H44C H -1.5862 0.8091 -0.9001 0.096 Uiso 1 calc . . GR .
C45 C -1.7558(15) 0.8131(6) -0.8404(15) 0.031(4) Uani 1 d . . . .
C46 C -1.7182(17) 0.8627(8) -0.8509(16) 0.042(5) Uani 1 d . . . .
H46 H -1.6652 0.8686 -0.8844 0.051 Uiso 1 calc . . R .
C47 C -1.7636(18) 0.9047(10) -0.8085(19) 0.051(5) Uani 1 d . . . .
H47 H -1.7386 0.9392 -0.8125 0.062 Uiso 1 calc . . R .
C48 C -1.847(2) 0.8962(8) -0.759(2) 0.061(7) Uani 1 d . . . .
H48 H -1.8773 0.9238 -0.7312 0.073 Uiso 1 calc . . R .
C49 C -1.8786(18) 0.8454(7) -0.7570(16) 0.037(4) Uani 1 d . . . .
C50 C -2.087(2) 0.8235(12) -0.788(3) 0.078(8) Uani 1 d . . . .
H50A H -2.1362 0.8483 -0.7701 0.116 Uiso 1 calc . . GR .
H50B H -2.1107 0.7879 -0.7804 0.116 Uiso 1 calc . . GR .
H50C H -2.0990 0.8293 -0.8690 0.116 Uiso 1 calc . . GR .
C51 C -1.9193(17) 0.8280(7) -0.5864(16) 0.039(4) Uani 1 d . . . U
C52 C -1.996(2) 0.8166(8) -0.532(2) 0.055(6) Uani 1 d . . . .
H52 H -2.0799 0.8124 -0.5786 0.066 Uiso 1 calc . . R .
C53 C -1.9429(19) 0.8119(7) -0.4068(19) 0.047(5) Uani 1 d . . . .
H53 H -1.9918 0.8054 -0.3691 0.056 Uiso 1 calc . . R .
C54 C -1.817(2) 0.8169(7) -0.337(2) 0.054(6) Uani 1 d . . . .
H54 H -1.7793 0.8128 -0.2535 0.065 Uiso 1 calc . . R .
C55 C -1.7482(18) 0.8283(8) -0.3981(17) 0.043(4) Uani 1 d . . . U
C56 C -1.547(2) 0.8192(12) -0.210(2) 0.075(8) Uani 1 d . . . .
H56A H -1.5788 0.7866 -0.1960 0.112 Uiso 1 calc . . GR .
H56B H -1.5543 0.8469 -0.1610 0.112 Uiso 1 calc . . GR .
H56C H -1.4619 0.8144 -0.1900 0.112 Uiso 1 calc . . GR .
Ag6 Ag -0.74970(18) 0.11845(7) 0.6888(2) 0.0696(6) Uani 1 d B . . .
Ag7 Ag -0.75032(18) 0.23065(7) 0.6883(2) 0.0692(6) Uani 1 d B . . .
Ag8 Ag -0.9975(2) 0.23069(7) 0.45873(17) 0.0693(6) Uani 1 d . . . .
Ag9 Ag -0.9976(2) 0.11828(7) 0.45846(17) 0.0699(6) Uani 1 d B . . .
Ag10 Ag -1.01923(14) 0.17486(6) 0.75323(13) 0.0464(4) Uani 1 d . . . .
N18 N -0.8717(16) 0.1743(7) 0.3376(17) 0.057(4) Uani 1 d . . . U
H18A H -0.9268 0.1736 0.2630 0.068 Uiso 1 calc A . R .
N19 N -0.7455(16) 0.0455(7) 0.7941(19) 0.056(5) Uani 1 d . . . .
N20 N -0.8487(16) 0.0824(6) 0.8926(16) 0.048(4) Uani 1 d . . . .
N21 N -0.8351(14) 0.1747(6) 0.8952(16) 0.049(4) Uani 1 d . . . .
N22 N -0.8485(16) 0.2686(6) 0.8905(19) 0.058(5) Uani 1 d . . . .
N23 N -0.7466(16) 0.3043(7) 0.7898(16) 0.051(4) Uani 1 d . . . U
N24 N -0.6324(16) 0.3325(8) 0.689(2) 0.064(6) Uani 1 d . . . .
N26 N -0.993(2) 0.3312(8) 0.3441(18) 0.072(6) Uani 1 d B . . .
N27 N -1.0806(17) 0.3038(7) 0.4698(14) 0.049(4) Uani 1 d B . . .
N28 N -1.1710(15) 0.2696(6) 0.5811(11) 0.041(4) Uani 1 d B . . .
N29 N -1.1702(12) 0.1755(5) 0.5720(10) 0.024(3) Uani 1 d B . . .
N30 N -1.1753(18) 0.0797(7) 0.5777(13) 0.053(5) Uani 1 d B . . .
N31 N -1.0793(18) 0.0450(7) 0.4701(15) 0.056(5) Uani 1 d . . . .
N32 N -0.991(2) 0.0207(8) 0.3422(19) 0.072(6) Uani 1 d . . . .
N33 N -0.8147(17) 0.0176(7) 0.5047(15) 0.048(4) Uani 1 d . . . .
N34 N -0.6347(16) 0.0154(8) 0.693(2) 0.065(6) Uani 1 d . . . .
C57 C -0.889(2) 0.1752(9) 0.437(2) 0.062(5) Uani 1 d B 1 . U
C58 C -0.7677(18) 0.1739(8) 0.5530(18) 0.046(4) Uani 1 d . . . U
C64 C -0.7495(9) 0.1748(5) 0.3802(9) 0.032(3) Uani 1 d B . . U
C59 C -0.6733(9) 0.1752(5) 0.5046(8) 0.034(3) Uani 1 d B . G U
C60 C -0.5468(9) 0.1748(6) 0.5489(10) 0.057(5) Uani 1 d . . G .
H60 H -0.4958 0.1751 0.6321 0.069 Uiso 1 calc B . R .
C61 C -0.4964(10) 0.1740(9) 0.4688(17) 0.140(15) Uani 1 d B . G U
H61 H -0.4118 0.1737 0.4985 0.168 Uiso 1 calc . . R .
C62 C -0.5726(17) 0.1736(11) 0.3445(15) 0.111(12) Uani 1 d . . G .
H62 H -0.5390 0.1730 0.2909 0.133 Uiso 1 calc B . R .
C63 C -0.6992(16) 0.1740(9) 0.3001(9) 0.127(13) Uani 1 d B . G U
H63 H -0.7501 0.1737 0.2169 0.153 Uiso 1 calc . . R .
C65 C -0.7043(19) 0.0041(8) 0.744(2) 0.053(6) Uani 1 d B . . .
C66 C -0.731(2) -0.0473(10) 0.767(2) 0.061(6) Uani 1 d . . . .
H66 H -0.6999 -0.0760 0.7415 0.073 Uiso 1 calc B . R .
C67 C -0.800(2) -0.0570(8) 0.825(2) 0.067(8) Uani 1 d B . . .
H67 H -0.8222 -0.0918 0.8310 0.081 Uiso 1 calc . . R .
C68 C -0.836(2) -0.0177(8) 0.8726(19) 0.051(5) Uani 1 d . . . .
H68 H -0.8789 -0.0242 0.9166 0.062 Uiso 1 calc B . R .
C69 C -0.805(2) 0.0374(10) 0.852(2) 0.058(6) Uani 1 d B . . .
C70 C -0.916(2) 0.0783(8) 0.961(2) 0.065(6) Uani 1 d . . . .
H70A H -0.9904 0.0589 0.9154 0.097 Uiso 1 calc . . GR .
H70B H -0.9352 0.1133 0.9785 0.097 Uiso 1 calc . . GR .
H70C H -0.8670 0.0601 1.0362 0.097 Uiso 1 calc . . GR .
C71 C -0.766(2) 0.1313(9) 0.933(2) 0.067(7) Uani 1 d . . . .
C72 C -0.647(2) 0.1257(8) 0.988(2) 0.060(6) Uani 1 d . . . .
H72 H -0.6087 0.0927 1.0073 0.071 Uiso 1 calc . . R .
C73 C -0.5813(17) 0.1744(10) 1.016(2) 0.061(6) Uani 1 d . . . .
H73 H -0.4962 0.1742 1.0582 0.073 Uiso 1 calc . . R .
C74 C -0.647(2) 0.2244(9) 0.980(2) 0.066(7) Uani 1 d . . . .
H74 H -0.6086 0.2572 0.9889 0.079 Uiso 1 calc . . R .
C75 C -0.7708(19) 0.2177(8) 0.931(2) 0.055(6) Uani 1 d . . . .
C76 C -0.914(3) 0.2730(10) 0.967(2) 0.070(7) Uani 1 d . . . .
H76A H -0.9193 0.2384 0.9965 0.105 Uiso 1 calc . . GR .
H76B H -0.9945 0.2869 0.9183 0.105 Uiso 1 calc . . GR .
H76C H -0.8689 0.2964 1.0336 0.105 Uiso 1 calc . . GR .
C77 C -0.808(2) 0.3126(9) 0.852(2) 0.058(6) Uani 1 d B . . .
C78 C -0.839(2) 0.3664(9) 0.8698(17) 0.055(6) Uani 1 d . . . .
H78 H -0.8784 0.3726 0.9176 0.067 Uiso 1 calc B . R .
C79 C -0.814(2) 0.4046(8) 0.820(2) 0.068(8) Uani 1 d B . . .
H79 H -0.8453 0.4381 0.8218 0.081 Uiso 1 calc . . R .
C80 C -0.739(2) 0.3986(9) 0.761(2) 0.059(6) Uani 1 d . . . .
H80 H -0.7125 0.4282 0.7351 0.071 Uiso 1 calc B . R .
C81 C -0.707(2) 0.3464(8) 0.743(2) 0.056(6) Uani 1 d B . . .
C82 C -0.505(3) 0.3272(15) 0.779(4) 0.129(16) Uani 1 d B . . .
H82A H -0.4961 0.3358 0.8577 0.194 Uiso 1 calc . . GR .
H82B H -0.4554 0.3509 0.7590 0.194 Uiso 1 calc . . GR .
H82C H -0.4784 0.2912 0.7788 0.194 Uiso 1 calc . . GR .
C83 C -0.6869(12) 0.3275(6) 0.5660(10) 0.063(6) Uani 1 d B . . .
N25 N -0.8139(12) 0.3317(6) 0.5110(11) 0.051(4) Uani 1 d . . G .
C87 C -0.8814(10) 0.3261(7) 0.3860(12) 0.062(6) Uani 1 d B . G U
C86 C -0.8219(15) 0.3164(7) 0.3160(9) 0.077(7) Uani 1 d . . G U
H86 H -0.8671 0.3127 0.2324 0.093 Uiso 1 calc B . R .
C85 C -0.6949(15) 0.3122(8) 0.3709(14) 0.073(6) Uani 1 d B . G U
H85 H -0.6551 0.3057 0.3241 0.088 Uiso 1 calc . . R .
C84 C -0.6274(11) 0.3177(7) 0.4959(15) 0.087(6) Uani 1 d . . G U
H84 H -0.5424 0.3149 0.5327 0.105 Uiso 1 calc B . R .
C88 C -1.093(4) 0.3242(13) 0.208(3) 0.118(15) Uani 1 d . . . .
H88A H -1.1714 0.3176 0.2053 0.176 Uiso 1 calc . . GR .
H88B H -1.0715 0.2947 0.1725 0.176 Uiso 1 calc . . GR .
H88C H -1.0976 0.3560 0.1634 0.176 Uiso 1 calc . . GR .
C89 C -1.046(2) 0.3460(8) 0.4230(18) 0.047(5) Uani 1 d . . . .
C90 C -1.069(2) 0.3978(8) 0.444(2) 0.061(6) Uani 1 d B . . .
H90 H -1.0558 0.4263 0.4038 0.073 Uiso 1 calc . . R .
C91 C -1.113(2) 0.4053(8) 0.529(3) 0.067(7) Uani 1 d . . . .
H91 H -1.1194 0.4396 0.5535 0.080 Uiso 1 calc B . R .
C92 C -1.147(2) 0.3645(8) 0.573(2) 0.053(6) Uani 1 d B . . .
H92 H -1.1794 0.3707 0.6270 0.063 Uiso 1 calc . . R .
C93 C -1.135(2) 0.3117(9) 0.5423(19) 0.050(5) Uani 1 d . . . .
C94 C -1.2348(17) 0.2757(9) 0.661(2) 0.050(5) Uani 1 d . . . .
H94A H -1.2024 0.3062 0.7126 0.076 Uiso 1 calc B . GR .
H94B H -1.2208 0.2445 0.7102 0.076 Uiso 1 calc . . GR .
H94C H -1.3213 0.2803 0.6109 0.076 Uiso 1 calc . . GR .
C95 C -1.210(2) 0.2197(8) 0.506(2) 0.056(6) Uani 1 d . . . .
C96 C -1.275(2) 0.2237(9) 0.3778(19) 0.065(7) Uani 1 d B . . .
H96 H -1.2984 0.2553 0.3341 0.078 Uiso 1 calc . . R .
C97 C -1.297(2) 0.1729(8) 0.3278(17) 0.060(7) Uani 1 d . . . .
H97 H -1.3314 0.1711 0.2437 0.072 Uiso 1 calc B . R .
C98 C -1.276(3) 0.1274(9) 0.385(2) 0.071(8) Uani 1 d B . . .
H98 H -1.3071 0.0953 0.3451 0.086 Uiso 1 calc . . R .
C99 C -1.204(2) 0.1314(10) 0.509(2) 0.065(7) Uani 1 d . . . .
C100 C -1.2302(19) 0.0743(9) 0.6635(18) 0.052(5) Uani 1 d . . . .
H10A H -1.3170 0.0801 0.6201 0.077 Uiso 1 calc B . GR .
H10B H -1.1941 0.1002 0.7271 0.077 Uiso 1 calc . . GR .
H10C H -1.2144 0.0393 0.6979 0.077 Uiso 1 calc . . GR .
C101 C -1.1356(19) 0.0355(9) 0.5421(18) 0.049(5) Uani 1 d B . . .
C102 C -1.148(2) -0.0147(10) 0.5746(18) 0.053(5) Uani 1 d . . . .
H102 H -1.1847 -0.0211 0.6240 0.063 Uiso 1 calc B . R .
C103 C -1.104(2) -0.0566(9) 0.533(2) 0.058(6) Uani 1 d B . . .
H103 H -1.1024 -0.0909 0.5612 0.070 Uiso 1 calc . . R .
C104 C -1.062(2) -0.0470(10) 0.451(3) 0.067(7) Uani 1 d . . . .
H104 H -1.0461 -0.0751 0.4114 0.081 Uiso 1 calc B . R .
C105 C -1.044(2) 0.0036(9) 0.4263(19) 0.053(6) Uani 1 d B . . .
C106 C -1.092(3) 0.0268(14) 0.211(2) 0.099(11) Uani 1 d B . . .
H10D H -1.0998 -0.0058 0.1676 0.148 Uiso 1 calc . . GR .
H10E H -1.0704 0.0550 0.1719 0.148 Uiso 1 calc . . GR .
H10F H -1.1682 0.0350 0.2107 0.148 Uiso 1 calc . . GR .
C107 C -0.866(2) 0.0229(9) 0.394(2) 0.058(5) Uani 1 d B . . U
C108 C -0.820(3) 0.0343(10) 0.314(3) 0.075(5) Uani 1 d . . . U
H108 H -0.8683 0.0406 0.2314 0.089 Uiso 1 calc B . R .
C109 C -0.709(3) 0.0350(11) 0.363(3) 0.078(5) Uani 1 d B . . U
H109 H -0.6722 0.0378 0.3121 0.093 Uiso 1 calc . . R .
C110 C -0.624(3) 0.0318(13) 0.499(3) 0.093(7) Uani 1 d . . . U
H110 H -0.5395 0.0360 0.5326 0.111 Uiso 1 calc B . R .
C111 C -0.687(2) 0.0218(9) 0.566(2) 0.056(5) Uani 1 d B . . U
C112 C -0.506(3) 0.0280(15) 0.776(4) 0.134(17) Uani 1 d B . . .
H11A H -0.5029 0.0520 0.8377 0.202 Uiso 1 calc . . GR .
H11B H -0.4684 0.0443 0.7318 0.202 Uiso 1 calc . . GR .
H11C H -0.4632 -0.0042 0.8135 0.202 Uiso 1 calc . . GR .
S1 S -1.1087(6) 0.5011(3) -0.1696(5) 0.0691(19) Uani 1 d . . . .
F1 F -1.274(2) 0.4415(11) -0.154(3) 0.154(10) Uani 1 d . . . .
F2 F -1.119(3) 0.4392(8) -0.0061(18) 0.130(8) Uani 1 d . . . .
F3 F -1.132(2) 0.3972(10) -0.163(2) 0.126(7) Uani 1 d . . . U
O1 O -1.1419(18) 0.5477(7) -0.1183(16) 0.080(6) Uani 1 d . . . .
O2 O -1.1647(18) 0.4991(10) -0.2987(16) 0.092(7) Uani 1 d . . . .
O3 O -0.985(2) 0.4940(11) -0.117(2) 0.110(8) Uani 1 d . . . .
C113 C -1.166(2) 0.4435(11) -0.127(2) 0.064(6) Uani 1 d . . . U
S2 S -0.1081(6) 0.8473(3) 0.8297(6) 0.0674(17) Uani 1 d . . . U
F4 F -0.143(3) 0.9481(9) 0.835(2) 0.171(13) Uani 1 d . . . .
F5 F -0.126(3) 0.9139(14) 0.987(2) 0.219(18) Uani 1 d . . . .
F6 F -0.2770(19) 0.9073(13) 0.832(3) 0.170(13) Uani 1 d . . . .
O4 O -0.1405(19) 0.8009(8) 0.886(2) 0.089(6) Uani 1 d . . . .
O5 O -0.1640(18) 0.8488(8) 0.7041(16) 0.076(5) Uani 1 d . . . .
O6 O 0.015(2) 0.8489(8) 0.889(2) 0.124(10) Uani 1 d . . . .
C114 C -0.157(3) 0.9055(13) 0.878(2) 0.076(5) Uani 1 d . . . U
S3 S -0.4670(6) 0.3487(3) 0.1905(6) 0.077(2) Uani 1 d . . . U
F7 F -0.448(3) 0.4492(6) 0.182(2) 0.154(10) Uani 1 d . . . .
F8 F -0.465(3) 0.4094(14) 0.024(2) 0.196(15) Uani 1 d . . . .
F9 F -0.2990(17) 0.4077(10) 0.183(2) 0.133(8) Uani 1 d . . . .
O7 O -0.608(2) 0.3460(10) 0.127(2) 0.118(9) Uani 1 d . . . .
O8 O -0.407(2) 0.3495(11) 0.3198(18) 0.122(10) Uani 1 d . . . .
O9 O -0.4100(19) 0.3040(8) 0.1516(19) 0.092(6) Uani 1 d . . . .
C115 C -0.423(3) 0.4097(13) 0.138(3) 0.083(5) Uani 1 d . . . U
S4 S 0.5343(7) 1.0001(4) 0.1897(7) 0.084(2) Uani 1 d . . . .
F10 F 0.530(3) 0.9419(8) 0.021(2) 0.141(10) Uani 1 d . . . .
F11 F 0.546(2) 0.8978(8) 0.185(2) 0.141(9) Uani 1 d . . . .
F12 F 0.6976(19) 0.9398(7) 0.175(3) 0.143(10) Uani 1 d . . . .
O10 O 0.585(2) 1.0438(9) 0.157(3) 0.109(8) Uani 1 d . . . .
O11 O 0.398(2) 0.9963(14) 0.135(2) 0.154(14) Uani 1 d . . . .
O12 O 0.598(3) 1.0022(14) 0.320(2) 0.183(16) Uani 1 d . . . .
C116 C 0.586(3) 0.9394(12) 0.146(4) 0.089(9) Uani 1 d . . . .

loop_
_atom_site_aniso_label
_atom_site_aniso_U_11
_atom_site_aniso_U_22
_atom_site_aniso_U_33
_atom_site_aniso_U_23
_atom_site_aniso_U_13
_atom_site_aniso_U_12
Ag1 0.0431(8) 0.0337(7) 0.0410(7) -0.0033(6) 0.0206(6) -0.0061(6)
Ag2 0.0422(8) 0.0340(8) 0.0410(7) 0.0017(6) 0.0204(6) 0.0030(6)
Ag3 0.0412(8) 0.0301(7) 0.0439(8) -0.0045(6) 0.0221(6) -0.0017(6)
Ag4 0.0423(8) 0.0300(7) 0.0444(8) 0.0038(6) 0.0232(6) 0.0006(6)
Ag5 0.0322(7) 0.0374(7) 0.0353(6) -0.0018(6) 0.0082(5) -0.0010(5)
N1 0.007(5) 0.028(6) 0.027(6) 0.007(5) 0.001(5) 0.010(4)
N2 0.036(8) 0.028(8) 0.050(9) 0.004(7) 0.008(7) 0.000(6)
N3 0.035(8) 0.034(8) 0.050(9) 0.019(7) 0.020(7) 0.002(6)
N4 0.070(11) 0.033(9) 0.021(7) 0.002(6) 0.015(7) -0.004(7)
N5 0.030(8) 0.073(13) 0.041(8) -0.014(8) 0.013(7) 0.021(8)
N6 0.041(9) 0.050(11) 0.037(8) -0.001(8) 0.015(7) 0.001(7)
N7 0.049(10) 0.063(12) 0.044(9) -0.013(8) 0.029(8) -0.024(8)
N8 0.040(9) 0.039(9) 0.055(10) 0.016(8) 0.008(8) 0.002(7)
N9 0.045(9) 0.039(10) 0.049(9) 0.005(8) 0.023(7) 0.005(7)
N10 0.044(9) 0.025(8) 0.051(9) 0.016(7) 0.017(7) 0.005(6)
N11 0.025(7) 0.049(10) 0.041(8) 0.004(7) 0.020(6) -0.001(6)
N12 0.054(10) 0.037(9) 0.053(9) -0.010(7) 0.041(8) 0.002(7)
N13 0.033(8) 0.052(10) 0.040(8) -0.003(7) 0.022(7) -0.005(7)
N14 0.037(8) 0.031(9) 0.046(9) 0.005(7) 0.014(7) 0.000(6)
N15 0.044(9) 0.030(8) 0.047(8) -0.002(7) 0.024(7) 0.002(6)
N16 0.032(7) 0.022(7) 0.046(8) -0.013(6) 0.005(6) 0.006(5)
N17 0.096(15) 0.030(9) 0.054(10) 0.005(8) 0.037(10) 0.011(9)
C1 0.071(13) 0.024(8) 0.040(9) 0.008(8) 0.036(9) 0.004(8)
C2 0.036(5) 0.024(5) 0.024(5) 0.004(4) 0.009(4) 0.000(4)
C3 0.039(4) 0.039(4) 0.039(4) -0.0001(10) 0.018(2) -0.0002(10)
C4 0.033(9) 0.028(8) 0.047(10) -0.002(8) 0.021(8) -0.003(7)
C5 0.062(14) 0.061(13) 0.056(12) -0.008(10) 0.034(10) 0.001(10)
C6 0.052(13) 0.063(14) 0.064(14) 0.007(12) 0.022(11) -0.009(10)
C7 0.063(14) 0.030(10) 0.104(18) -0.006(11) 0.050(13) -0.003(9)
C8 0.009(2) 0.010(2) 0.010(2) 0.0003(10) 0.0039(14) -0.0003(10)
C9 0.073(14) 0.022(9) 0.060(12) 0.007(9) 0.047(11) 0.004(9)
C10 0.080(16) 0.020(10) 0.080(15) -0.003(10) 0.039(13) 0.014(9)
C11 0.066(15) 0.036(12) 0.078(16) -0.011(11) 0.031(12) -0.008(10)
C12 0.027(9) 0.048(12) 0.067(13) -0.003(10) 0.011(9) -0.004(8)
C13 0.050(11) 0.038(10) 0.044(10) 0.010(8) 0.034(9) 0.003(8)
C14 0.070(14) 0.047(12) 0.040(10) -0.006(9) 0.032(10) 0.000(10)
C15 0.047(11) 0.038(11) 0.067(13) -0.012(10) 0.026(10) -0.008(9)
C16 0.023(8) 0.052(11) 0.027(8) -0.019(8) 0.004(6) 0.000(7)
C17 0.053(14) 0.079(18) 0.095(19) 0.008(16) 0.037(13) -0.008(13)
C18 0.051(12) 0.063(14) 0.025(9) -0.009(9) 0.006(8) -0.009(10)
C19 0.020(8) 0.045(11) 0.053(11) -0.019(9) 0.014(7) -0.018(7)
C20 0.054(13) 0.068(15) 0.046(11) 0.013(10) 0.026(10) 0.019(10)
C21 0.038(10) 0.040(11) 0.047(10) 0.000(9) 0.015(8) -0.003(8)
C22 0.031(10) 0.055(13) 0.052(11) 0.001(10) 0.012(8) 0.006(9)
C23 0.047(12) 0.043(12) 0.061(13) 0.011(10) 0.021(10) 0.004(9)
C24 0.050(12) 0.049(13) 0.066(14) 0.012(11) 0.021(10) 0.002(10)
C25 0.059(14) 0.047(13) 0.066(14) 0.006(11) 0.036(11) 0.001(10)
C26 0.067(16) 0.09(2) 0.041(12) 0.000(12) 0.005(11) -0.025(14)
C27 0.042(10) 0.021(8) 0.048(10) -0.002(8) 0.021(8) -0.004(7)
C28 0.088(16) 0.011(7) 0.074(13) -0.010(8) 0.053(12) -0.005(8)
C29 0.044(11) 0.035(10) 0.113(19) -0.017(11) 0.052(12) -0.008(8)
C30 0.035(9) 0.029(8) 0.067(12) -0.003(8) 0.040(9) -0.004(7)
C31 0.069(15) 0.029(11) 0.103(18) -0.022(11) 0.058(14) -0.027(10)
C32 0.058(14) 0.034(11) 0.090(17) -0.009(11) 0.015(12) 0.000(10)
C33 0.037(9) 0.037(11) 0.040(9) 0.010(8) 0.022(8) 0.009(7)
C34 0.061(13) 0.031(11) 0.045(10) 0.008(8) 0.019(9) -0.003(9)
C35 0.037(10) 0.041(11) 0.063(12) 0.009(10) 0.031(9) 0.005(8)
C36 0.051(11) 0.021(9) 0.074(13) -0.014(9) 0.042(10) -0.007(8)
C37 0.033(9) 0.039(10) 0.040(9) -0.013(8) 0.020(7) -0.012(7)
C38 0.030(10) 0.081(17) 0.077(15) -0.015(13) 0.018(10) 0.023(10)
C39 0.047(10) 0.033(10) 0.028(8) 0.004(7) 0.020(7) 0.007(7)
C40 0.046(10) 0.042(11) 0.011(7) -0.006(7) 0.002(6) -0.016(8)
C41 0.036(10) 0.040(11) 0.070(13) 0.004(10) 0.022(9) -0.007(8)
C42 0.041(11) 0.070(15) 0.026(8) 0.009(9) 0.008(7) 0.027(10)
C43 0.035(5) 0.038(6) 0.029(5) -0.002(4) 0.019(4) 0.000(4)
C44 0.079(16) 0.043(12) 0.096(18) -0.010(12) 0.062(15) -0.016(11)
C45 0.035(9) 0.020(8) 0.032(8) 0.009(7) 0.009(7) 0.008(6)
C46 0.039(10) 0.039(11) 0.040(10) 0.002(8) 0.010(8) 0.007(8)
C47 0.037(10) 0.069(15) 0.062(12) -0.010(11) 0.035(9) -0.002(9)
C48 0.070(15) 0.027(11) 0.063(13) 0.006(10) 0.010(11) 0.018(10)
C49 0.051(11) 0.024(9) 0.034(9) 0.006(7) 0.017(8) -0.004(7)
C50 0.057(15) 0.067(18) 0.10(2) 0.019(15) 0.030(14) -0.016(12)
C51 0.042(6) 0.031(6) 0.043(6) 0.002(4) 0.019(4) 0.003(4)
C52 0.062(13) 0.034(10) 0.095(17) -0.017(11) 0.058(13) -0.001(9)
C53 0.066(13) 0.020(8) 0.063(12) -0.006(9) 0.037(10) -0.001(8)
C54 0.091(17) 0.020(9) 0.070(13) 0.012(9) 0.053(13) 0.011(9)
C55 0.050(6) 0.040(6) 0.042(6) -0.005(4) 0.024(4) 0.001(4)
C56 0.054(14) 0.09(2) 0.052(13) 0.026(14) 0.003(11) 0.022(13)
Ag6 0.0810(13) 0.0332(9) 0.1195(17) 0.0026(10) 0.0673(13) 0.0019(8)
Ag7 0.0826(13) 0.0333(9) 0.1167(16) -0.0038(9) 0.0673(12) -0.0012(8)
Ag8 0.1239(18) 0.0324(9) 0.0804(12) 0.0023(9) 0.0716(13) 0.0058(9)
Ag9 0.1261(18) 0.0306(8) 0.0834(13) -0.0030(9) 0.0742(13) -0.0054(9)
Ag10 0.0503(8) 0.0381(8) 0.0462(8) -0.0017(6) 0.0182(6) -0.0003(6)
N18 0.055(5) 0.057(5) 0.060(5) -0.002(3) 0.027(4) 0.003(3)
N19 0.042(9) 0.028(9) 0.091(13) -0.003(9) 0.024(9) 0.003(7)
N20 0.060(11) 0.023(8) 0.054(10) 0.006(7) 0.020(8) -0.003(7)
N21 0.025(8) 0.026(8) 0.072(11) 0.008(8) 0.003(7) 0.001(6)
N22 0.052(10) 0.017(8) 0.106(15) -0.017(8) 0.036(10) -0.009(7)
N23 0.050(6) 0.043(6) 0.055(6) 0.001(4) 0.019(4) -0.004(4)
N24 0.035(9) 0.054(12) 0.106(16) 0.011(11) 0.034(10) 0.007(8)
N26 0.105(17) 0.034(10) 0.065(12) 0.000(9) 0.028(12) -0.012(10)
N27 0.075(12) 0.032(9) 0.042(9) 0.003(7) 0.029(8) -0.007(8)
N28 0.068(10) 0.028(8) 0.012(6) 0.005(6) 0.005(6) -0.001(7)
N29 0.034(7) 0.020(7) 0.016(6) -0.004(5) 0.008(5) -0.003(5)
N30 0.080(13) 0.044(10) 0.024(7) 0.014(7) 0.015(8) -0.009(9)
N31 0.081(13) 0.041(10) 0.046(9) -0.002(8) 0.028(9) -0.011(9)
N32 0.112(18) 0.046(12) 0.067(12) 0.010(10) 0.048(13) 0.009(11)
N33 0.072(12) 0.030(9) 0.049(9) 0.009(7) 0.034(9) 0.012(8)
N34 0.039(10) 0.050(12) 0.101(15) -0.023(11) 0.027(10) -0.012(8)
C57 0.063(6) 0.059(6) 0.064(6) 0.003(4) 0.030(4) -0.001(4)
C58 0.049(5) 0.046(6) 0.056(5) 0.001(4) 0.035(4) 0.002(4)
C64 0.024(5) 0.026(5) 0.028(5) -0.002(4) -0.002(4) -0.005(4)
C59 0.033(5) 0.025(5) 0.028(5) -0.002(4) -0.001(4) -0.007(4)
C60 0.046(12) 0.050(12) 0.062(13) 0.011(10) 0.013(10) -0.002(9)
C61 0.142(15) 0.140(15) 0.139(15) -0.001(5) 0.064(8) 0.002(5)
C62 0.08(2) 0.18(4) 0.064(17) 0.01(2) 0.031(15) 0.02(2)
C63 0.127(14) 0.126(14) 0.128(14) 0.001(5) 0.058(7) -0.002(5)
C65 0.045(12) 0.035(11) 0.082(15) -0.007(10) 0.031(11) 0.000(9)
C66 0.058(14) 0.056(15) 0.069(14) -0.001(12) 0.029(12) 0.005(11)
C67 0.077(16) 0.013(9) 0.078(16) -0.001(9) 0.007(13) -0.005(9)
C68 0.055(12) 0.039(11) 0.054(12) 0.004(9) 0.019(10) -0.013(9)
C69 0.052(13) 0.060(15) 0.060(13) -0.012(11) 0.026(11) -0.010(10)
C70 0.092(18) 0.025(10) 0.078(16) 0.025(10) 0.040(14) 0.004(10)
C71 0.065(15) 0.040(12) 0.057(13) -0.001(10) -0.005(11) -0.005(10)
C72 0.047(13) 0.031(11) 0.078(15) 0.006(10) 0.010(11) -0.001(9)
C73 0.017(9) 0.075(16) 0.080(15) 0.000(13) 0.013(9) -0.005(9)
C74 0.088(18) 0.033(11) 0.080(16) -0.003(11) 0.042(14) -0.014(11)
C75 0.044(12) 0.036(11) 0.077(14) -0.003(10) 0.021(10) -0.003(9)
C76 0.10(2) 0.052(14) 0.081(16) -0.025(12) 0.066(16) -0.023(13)
C77 0.053(13) 0.039(12) 0.084(16) -0.006(11) 0.034(12) -0.002(9)
C78 0.063(14) 0.052(14) 0.028(9) -0.002(9) 0.001(9) -0.008(10)
C79 0.082(17) 0.020(10) 0.071(15) -0.009(10) 0.008(13) 0.014(10)
C80 0.061(14) 0.036(12) 0.062(13) 0.004(10) 0.014(11) 0.001(10)
C81 0.054(12) 0.032(11) 0.070(14) -0.015(10) 0.018(11) -0.013(9)
C82 0.07(2) 0.09(3) 0.19(4) 0.04(2) 0.02(2) 0.014(17)
C83 0.087(18) 0.035(12) 0.081(16) 0.004(11) 0.050(15) -0.001(11)
N25 0.063(11) 0.035(9) 0.060(10) -0.015(8) 0.032(9) -0.012(8)
C87 0.068(7) 0.057(7) 0.060(7) 0.001(5) 0.029(5) -0.008(5)
C86 0.084(9) 0.075(9) 0.077(8) 0.003(5) 0.040(5) 0.000(5)
C85 0.090(10) 0.065(10) 0.082(9) 0.006(8) 0.054(9) 0.006(9)
C84 0.089(8) 0.085(8) 0.090(8) 0.001(5) 0.043(5) 0.003(5)
C88 0.19(4) 0.09(2) 0.073(18) -0.001(16) 0.05(2) 0.06(2)
C89 0.070(14) 0.038(11) 0.046(11) -0.008(9) 0.037(10) -0.011(9)
C90 0.057(13) 0.027(10) 0.112(19) -0.011(11) 0.050(13) -0.012(9)
C91 0.067(14) 0.025(11) 0.12(2) -0.037(12) 0.052(14) -0.009(9)
C92 0.060(13) 0.031(11) 0.057(12) 0.001(9) 0.018(10) 0.008(9)
C93 0.065(13) 0.038(12) 0.053(12) -0.018(10) 0.032(10) -0.015(9)
C94 0.032(10) 0.048(12) 0.066(13) 0.021(10) 0.017(9) 0.003(8)
C95 0.071(14) 0.021(10) 0.074(14) 0.003(10) 0.032(12) 0.025(9)
C96 0.101(19) 0.033(12) 0.042(11) -0.005(9) 0.017(12) -0.017(11)
C97 0.117(19) 0.020(9) 0.030(10) 0.003(8) 0.023(11) -0.005(10)
C98 0.14(2) 0.028(11) 0.054(13) 0.013(10) 0.047(15) -0.002(12)
C99 0.079(16) 0.049(14) 0.068(15) -0.015(12) 0.035(13) -0.005(11)
C100 0.050(12) 0.059(14) 0.044(11) 0.007(10) 0.020(9) -0.003(10)
C101 0.053(12) 0.051(13) 0.041(10) 0.015(10) 0.019(9) 0.018(9)
C102 0.057(13) 0.064(15) 0.038(10) 0.003(10) 0.023(9) -0.007(10)
C103 0.071(15) 0.034(12) 0.064(14) 0.021(11) 0.027(12) -0.003(10)
C104 0.073(16) 0.044(14) 0.089(18) 0.009(13) 0.039(14) 0.016(11)
C105 0.095(17) 0.035(11) 0.053(12) 0.007(10) 0.054(12) 0.007(10)
C106 0.16(3) 0.09(2) 0.069(17) 0.000(16) 0.07(2) 0.00(2)
C107 0.063(7) 0.051(7) 0.060(7) -0.004(5) 0.028(5) 0.009(5)
C108 0.106(11) 0.052(10) 0.084(10) -0.012(9) 0.059(9) -0.005(10)
C109 0.100(9) 0.061(9) 0.086(8) -0.005(7) 0.056(8) -0.002(8)
C110 0.096(8) 0.086(8) 0.097(8) -0.001(5) 0.045(5) -0.002(5)
C111 0.055(7) 0.054(7) 0.059(7) -0.002(5) 0.027(5) 0.001(5)
C112 0.057(18) 0.09(3) 0.23(5) -0.06(3) 0.04(2) -0.017(17)
S1 0.060(4) 0.077(5) 0.051(3) -0.013(3) 0.009(3) 0.015(3)
F1 0.118(19) 0.13(2) 0.24(3) -0.004(19) 0.11(2) -0.029(15)
F2 0.21(3) 0.077(13) 0.101(14) 0.010(10) 0.068(15) 0.042(14)
F3 0.131(8) 0.122(8) 0.126(8) -0.010(5) 0.059(5) 0.007(5)
O1 0.100(14) 0.054(10) 0.075(11) -0.022(9) 0.029(10) 0.011(9)
O2 0.069(12) 0.13(2) 0.060(10) -0.008(11) 0.016(9) -0.013(12)
O3 0.071(14) 0.13(2) 0.105(16) 0.004(14) 0.022(12) 0.027(13)
C113 0.063(7) 0.061(7) 0.064(7) -0.004(5) 0.027(5) 0.004(5)
S2 0.061(4) 0.070(4) 0.054(3) 0.017(3) 0.012(3) -0.015(3)
F4 0.33(4) 0.078(15) 0.17(2) -0.009(14) 0.17(3) -0.049(19)
F5 0.23(3) 0.28(4) 0.076(13) -0.069(18) 0.009(16) 0.10(3)
F6 0.067(13) 0.24(3) 0.21(3) -0.08(2) 0.065(15) 0.011(15)
O4 0.088(14) 0.058(11) 0.130(17) 0.017(11) 0.059(13) 0.004(10)
O5 0.085(13) 0.083(13) 0.070(11) 0.002(10) 0.042(10) -0.011(10)
O6 0.113(18) 0.049(11) 0.128(18) -0.006(11) -0.015(14) 0.000(11)
C114 0.062(9) 0.076(9) 0.067(9) 0.012(8) 0.011(8) -0.016(8)
S3 0.062(4) 0.086(5) 0.067(4) -0.016(3) 0.017(3) 0.018(3)
F7 0.23(3) 0.022(7) 0.20(2) -0.012(10) 0.082(19) 0.030(10)
F8 0.22(3) 0.24(3) 0.097(16) 0.052(19) 0.040(18) -0.07(3)
F9 0.066(12) 0.115(18) 0.21(2) -0.005(16) 0.051(14) -0.014(11)
O7 0.088(16) 0.100(18) 0.131(19) 0.000(15) 0.020(14) 0.032(13)
O8 0.120(19) 0.11(2) 0.066(12) -0.013(12) -0.013(12) -0.002(15)
O9 0.088(14) 0.064(12) 0.106(14) -0.030(11) 0.028(11) -0.013(10)
C115 0.070(9) 0.084(9) 0.077(9) -0.021(8) 0.019(8) 0.013(8)
S4 0.063(4) 0.105(6) 0.066(4) 0.015(4) 0.013(3) -0.028(4)
F10 0.24(3) 0.065(11) 0.114(15) -0.027(11) 0.077(17) -0.036(14)
F11 0.151(19) 0.056(12) 0.17(2) 0.050(12) 0.037(16) -0.017(12)
F12 0.081(13) 0.061(11) 0.27(3) 0.044(14) 0.071(16) 0.022(9)
O10 0.102(17) 0.086(16) 0.18(2) 0.011(15) 0.097(17) -0.006(12)
O11 0.098(17) 0.26(4) 0.13(2) -0.09(2) 0.077(16) -0.12(2)
O12 0.17(3) 0.18(3) 0.084(17) -0.006(18) -0.042(17) 0.05(2)
C116 0.08(2) 0.054(16) 0.13(3) 0.003(17) 0.046(19) -0.003(13)

loop_
_atom_type_symbol
_atom_type_description
_atom_type_scat_dispersion_real
_atom_type_scat_dispersion_imag
_atom_type_scat_source
C C 0.0033 0.0016 'International Tables Vol C Tables 4.2.6.8 and 6.1.1.4'
H H 0.0000 0.0000 'International Tables Vol C Tables 4.2.6.8 and 6.1.1.4'
Ag Ag -0.8971 1.1015 'International Tables Vol C Tables 4.2.6.8 and 6.1.1.4'
F F 0.0171 0.0103 'International Tables Vol C Tables 4.2.6.8 and 6.1.1.4'
N N 0.0061 0.0033 'International Tables Vol C Tables 4.2.6.8 and 6.1.1.4'
O O 0.0106 0.0060 'International Tables Vol C Tables 4.2.6.8 and 6.1.1.4'
S S 0.1246 0.1234 'International Tables Vol C Tables 4.2.6.8 and 6.1.1.4'

loop_
_geom_angle_atom_site_label_1
_geom_angle_atom_site_label_2
_geom_angle_atom_site_label_3
_geom_angle
Ag2 Ag1 Ag4 89.94(6)
N2 Ag1 Ag2 145.5(4)
N2 Ag1 Ag4 105.9(4)
C2 Ag1 Ag2 49.0(4)
C2 Ag1 Ag4 66.5(4)
C2 Ag1 N2 165.4(6)
Ag1 Ag2 Ag3 90.04(7)
N6 Ag2 Ag1 146.7(5)
N6 Ag2 Ag3 105.6(4)
C2 Ag2 Ag1 48.4(4)
C2 Ag2 Ag3 66.9(4)
C2 Ag2 N6 164.8(6)
Ag4 Ag3 Ag2 90.12(6)
N10 Ag3 Ag2 104.8(4)
N10 Ag3 Ag4 148.6(4)
C1 Ag3 Ag2 68.2(5)
C1 Ag3 Ag4 46.4(5)
C1 Ag3 N10 164.9(6)
Ag3 Ag4 Ag1 89.90(7)
N14 Ag4 Ag1 104.3(4)
N14 Ag4 Ag3 148.9(4)
C1 Ag4 Ag1 67.3(6)
C1 Ag4 Ag3 48.3(4)
C1 Ag4 N14 162.8(6)
N12 Ag5 N4 161.9(6)
C1 N1 H1 122.7
C1 N1 C8 114.6(12)
C8 N1 H1 122.7
C9 N2 Ag1 106.3(13)
C13 N2 Ag1 127.1(13)
C13 N2 C9 122.6(17)
C13 N3 C14 117.9(15)
C15 N3 C13 117.2(16)
C15 N3 C14 114.6(16)
C15 N4 Ag5 119.9(14)
C15 N4 C19 119.6(15)
C19 N4 Ag5 117.3(11)
C19 N5 C20 116.3(17)
C21 N5 C19 119.3(16)
C21 N5 C20 116.2(17)
C21 N6 Ag2 127.0(15)
C25 N6 Ag2 110.8(14)
C25 N6 C21 119.1(19)
C25 N7 C26 123.6(19)
C25 N7 C27 119.9(17)
C27 N7 C26 116.2(17)
C31 N8 C27 119.8(19)
C31 N9 C32 122(2)
C31 N9 C33 120.9(16)
C32 N9 C33 117.5(18)
C33 N10 Ag3 115.8(13)
C37 N10 Ag3 126.3(12)
C37 N10 C33 115.7(16)
C37 N11 C38 114.2(17)
C39 N11 C37 119.6(15)
C39 N11 C38 115.6(17)
C39 N12 Ag5 115.6(13)
C43 N12 Ag5 119.5(11)
C43 N12 C39 120.7(16)
C43 N13 C44 119.0(14)
C43 N13 C45 118.9(15)
C45 N13 C44 111.1(16)
C45 N14 Ag4 127.2(12)
C49 N14 Ag4 114.7(13)
C49 N14 C45 116.5(16)
C49 N15 C50 115.1(17)
C51 N15 C49 124.0(16)
C51 N15 C50 120.9(19)
C51 N16 C55 117.1(17)
C9 N17 C55 119.4(18)
C9 N17 C56 122(2)
C55 N17 C56 118(2)
Ag4 C1 Ag3 85.3(6)
N1 C1 Ag3 116.4(12)
N1 C1 Ag4 119.8(13)
N1 C1 C2 106.9(14)
C2 C1 Ag3 112.4(12)
C2 C1 Ag4 115.1(13)
Ag1 C2 Ag2 82.6(6)
C1 C2 Ag1 111.0(12)
C1 C2 Ag2 112.5(10)
C3 C2 Ag1 123.8(9)
C3 C2 Ag2 122.9(10)
C3 C2 C1 103.5(13)
C4 C3 C2 128.9(9)
C4 C3 C8 120.0
C8 C3 C2 111.1(9)
C3 C4 H4 120.0
C5 C4 C3 120.0
C5 C4 H4 120.0
C4 C5 H5 120.0
C4 C5 C6 120.0
C6 C5 H5 120.0
C5 C6 H6 120.0
C7 C6 C5 120.0
C7 C6 H6 120.0
C6 C7 H7 120.0
C8 C7 C6 120.0
C8 C7 H7 120.0
N1 C8 C3 104.0(8)
N1 C8 C7 136.0(8)
C7 C8 C3 120.0
N2 C9 C10 117.1(19)
N17 C9 N2 121.3(18)
N17 C9 C10 121.1(18)
C9 C10 H10 119.4
C11 C10 C9 121.1(18)
C11 C10 H10 119.4
C10 C11 H11 121.2
C12 C11 C10 118(2)
C12 C11 H11 121.2
C11 C12 H12 120.5
C11 C12 C13 119(2)
C13 C12 H12 120.5
N2 C13 N3 117.6(17)
N2 C13 C12 122.3(18)
N3 C13 C12 120.0(16)
N3 C14 H14A 109.5
N3 C14 H14B 109.5
N3 C14 H14C 109.5
H14A C14 H14B 109.5
H14A C14 H14C 109.5
H14B C14 H14C 109.5
N3 C15 N4 112.0(18)
C16 C15 N3 127.5(18)
C16 C15 N4 120(2)
C15 C16 H16 119.5
C15 C16 C17 121.0(18)
C17 C16 H16 119.5
C16 C17 H17 122.3
C18 C17 C16 115(2)
C18 C17 H17 122.3
C17 C18 H18 118.3
C17 C18 C19 123(2)
C19 C18 H18 118.3
N4 C19 N5 115.7(16)
N4 C19 C18 120.0(16)
C18 C19 N5 124(2)
N5 C20 H20A 109.5
N5 C20 H20B 109.5
N5 C20 H20C 109.5
H20A C20 H20B 109.5
H20A C20 H20C 109.5
H20B C20 H20C 109.5
N5 C21 C22 118.5(18)
N6 C21 N5 116.9(18)
N6 C21 C22 124(2)
C21 C22 H22 122.8
C23 C22 C21 114(2)
C23 C22 H22 122.8
C22 C23 H23 118.7
C22 C23 C24 123(2)
C24 C23 H23 118.7
C23 C24 H24 122.0
C25 C24 C23 116(2)
C25 C24 H24 122.0
N6 C25 N7 116(2)
N6 C25 C24 124(2)
N7 C25 C24 121(2)
N7 C26 H26A 109.5
N7 C26 H26B 109.5
N7 C26 H26C 109.5
H26A C26 H26B 109.5
H26A C26 H26C 109.5
H26B C26 H26C 109.5
N8 C27 N7 110.7(16)
N8 C27 C28 121.6(18)
C28 C27 N7 127.7(18)
C27 C28 H28 120.6
C27 C28 C29 119(2)
C29 C28 H28 120.6
C28 C29 H29 119.3
C30 C29 C28 121.3(18)
C30 C29 H29 119.3
C29 C30 H30 122.1
C29 C30 C31 115.8(18)
C31 C30 H30 122.1
N8 C31 N9 118.0(19)
N8 C31 C30 122(2)
N9 C31 C30 120(2)
N9 C32 H32A 109.5
N9 C32 H32B 109.5
N9 C32 H32C 109.5
H32A C32 H32B 109.5
H32A C32 H32C 109.5
H32B C32 H32C 109.5
N10 C33 N9 111.6(16)
C34 C33 N9 118.4(19)
C34 C33 N10 129.6(19)
C33 C34 H34 122.8
C33 C34 C35 114(2)
C35 C34 H34 122.8
C34 C35 H35 119.7
C34 C35 C36 120.6(19)
C36 C35 H35 119.7
C35 C36 H36 122.0
C37 C36 C35 116.1(17)
C37 C36 H36 122.0
N10 C37 N11 115.1(16)
N10 C37 C36 123.2(18)
C36 C37 N11 121.6(16)
N11 C38 H38A 109.5
N11 C38 H38B 109.5
N11 C38 H38C 109.5
H38A C38 H38B 109.5
H38A C38 H38C 109.5
H38B C38 H38C 109.5
N11 C39 N12 116.4(16)
N11 C39 C40 126.6(17)
N12 C39 C40 117.0(16)
C39 C40 H40 120.0
C41 C40 C39 120.1(16)
C41 C40 H40 120.0
C40 C41 H41 118.7
C40 C41 C42 122.6(18)
C42 C41 H41 118.7
C41 C42 H42 121.0
C43 C42 C41 118.1(19)
C43 C42 H42 121.0
N12 C43 N13 113.5(15)
N12 C43 C42 121.5(18)
C42 C43 N13 124.9(18)
N13 C44 H44A 109.5
N13 C44 H44B 109.5
N13 C44 H44C 109.5
H44A C44 H44B 109.5
H44A C44 H44C 109.5
H44B C44 H44C 109.5
N14 C45 N13 113.8(15)
C46 C45 N13 122.9(17)
C46 C45 N14 123.0(16)
C45 C46 H46 121.8
C45 C46 C47 116(2)
C47 C46 H46 121.8
C46 C47 H47 118.9
C46 C47 C48 122(2)
C48 C47 H47 118.9
C47 C48 H48 122.4
C49 C48 C47 115(2)
C49 C48 H48 122.4
N14 C49 N15 113.2(16)
C48 C49 N14 126(2)
C48 C49 N15 120.0(19)
N15 C50 H50A 109.5
N15 C50 H50B 109.5
N15 C50 H50C 109.5
H50A C50 H50B 109.5
H50A C50 H50C 109.5
H50B C50 H50C 109.5
N15 C51 N16 112.9(17)
N15 C51 C52 124.5(18)
N16 C51 C52 122.6(18)
C51 C52 H52 120.7
C53 C52 C51 119(2)
C53 C52 H52 120.7
C52 C53 H53 119.9
C52 C53 C54 120.3(19)
C54 C53 H53 119.9
C53 C54 H54 121.3
C53 C54 C55 117(2)
C55 C54 H54 121.3
N16 C55 N17 110.8(17)
N16 C55 C54 123.9(19)
C54 C55 N17 125.2(19)
N17 C56 H56A 109.5
N17 C56 H56B 109.5
N17 C56 H56C 109.5
H56A C56 H56B 109.5
H56A C56 H56C 109.5
H56B C56 H56C 109.5
Ag7 Ag6 Ag9 89.93(9)
N19 Ag6 Ag7 145.0(5)
N19 Ag6 Ag9 106.8(4)
C58 Ag6 Ag7 48.8(5)
C58 Ag6 Ag9 64.2(6)
C58 Ag6 N19 165.8(7)
Ag6 Ag7 Ag8 90.17(8)
N23 Ag7 Ag6 146.2(5)
N23 Ag7 Ag8 106.2(5)
C58 Ag7 Ag6 48.2(6)
C58 Ag7 Ag8 64.6(6)
C58 Ag7 N23 165.3(8)
Ag9 Ag8 Ag7 90.03(9)
N27 Ag8 Ag7 103.8(4)
N27 Ag8 Ag9 149.3(5)
C57 Ag8 Ag7 72.1(7)
C57 Ag8 Ag9 46.4(7)
C57 Ag8 N27 164.2(8)
Ag8 Ag9 Ag6 89.87(9)
N31 Ag9 Ag6 103.5(5)
N31 Ag9 Ag8 149.7(6)
C57 Ag9 Ag6 72.2(7)
C57 Ag9 Ag8 45.7(7)
C57 Ag9 N31 164.5(8)
N21 Ag10 N29 159.5(7)
C57 N18 H18A 127.5
C64 N18 H18A 127.5
C64 N18 C57 105.0(17)
C65 N19 Ag6 105.2(16)
C69 N19 Ag6 127.2(16)
C69 N19 C65 123(2)
C69 N20 C71 116.6(19)
C70 N20 C69 124.3(18)
C70 N20 C71 109.8(18)
C71 N21 Ag10 123.8(13)
C75 N21 Ag10 122.1(14)
C75 N21 C71 112.0(17)
C76 N22 C75 106.5(19)
C77 N22 C75 120.9(18)
C77 N22 C76 122.5(17)
C77 N23 Ag7 126.4(15)
C77 N23 C81 121.7(19)
C81 N23 Ag7 108.4(13)
C81 N24 C82 112(3)
C83 N24 C81 117.7(17)
C83 N24 C82 131(3)
C87 N26 C88 128(2)
C87 N26 C89 119.9(19)
C89 N26 C88 112(2)
C89 N27 Ag8 112.8(14)
C93 N27 Ag8 124.3(15)
C93 N27 C89 120.7(18)
C93 N28 C94 120.8(16)
C93 N28 C95 120.6(16)
C95 N28 C94 111.9(16)
C95 N29 Ag10 123.0(12)
C99 N29 Ag10 120.0(15)
C99 N29 C95 114.4(17)
C99 N30 C100 114.2(18)
C101 N30 C99 123.2(17)
C101 N30 C100 119.9(18)
C101 N31 Ag9 125.8(14)
C105 N31 Ag9 113.3(15)
C105 N31 C101 118.8(19)
C105 N32 C106 111(2)
C107 N32 C105 116(2)
C107 N32 C106 133(2)
C107 N33 C111 118(2)
C65 N34 C111 120.3(19)
C65 N34 C112 116(3)
C111 N34 C112 123(3)
Ag8 C57 Ag9 87.8(9)
N18 C57 Ag8 121.3(17)
N18 C57 Ag9 119.4(16)
N18 C57 C58 111.2(19)
C58 C57 Ag8 108.1(14)
C58 C57 Ag9 106.2(15)
Ag6 C58 Ag7 83.0(7)
C57 C58 Ag6 117.5(15)
C57 C58 Ag7 115.2(13)
C57 C58 C59 102.9(15)
C59 C58 Ag6 120.3(13)
C59 C58 Ag7 118.2(12)
N18 C64 C59 119.9(12)
N18 C64 C63 120.1(12)
C59 C64 C63 120.0
C64 C59 C58 101.0(11)
C60 C59 C58 139.0(11)
C60 C59 C64 120.0
C59 C60 H60 120.0
C61 C60 C59 120.0
C61 C60 H60 120.0
C60 C61 H61 120.0
C60 C61 C62 120.0
C62 C61 H61 120.0
C61 C62 H62 120.0
C63 C62 C61 120.0
C63 C62 H62 120.0
C64 C63 H63 120.0
C62 C63 C64 120.0
C62 C63 H63 120.0
N34 C65 N19 120(2)
N34 C65 C66 124(2)
C66 C65 N19 116(2)
C65 C66 H66 119.0
C67 C66 C65 122(2)
C67 C66 H66 119.0
C66 C67 H67 119.3
C68 C67 C66 121(2)
C68 C67 H67 119.3
C67 C68 H68 121.8
C67 C68 C69 116(2)
C69 C68 H68 121.8
N19 C69 N20 119(2)
N19 C69 C68 121(2)
N20 C69 C68 120(2)
N20 C70 H70A 109.5
N20 C70 H70B 109.5
N20 C70 H70C 109.5
H70A C70 H70B 109.5
H70A C70 H70C 109.5
H70B C70 H70C 109.5
N21 C71 N20 108.9(18)
C72 C71 N20 120(2)
C72 C71 N21 131(2)
C71 C72 H72 123.0
C71 C72 C73 114(2)
C73 C72 H72 123.0
C72 C73 H73 119.9
C72 C73 C74 120.1(19)
C74 C73 H73 119.9
C73 C74 H74 123.9
C75 C74 C73 112.1(19)
C75 C74 H74 123.9
N21 C75 N22 113.3(17)
N21 C75 C74 129(2)
C74 C75 N22 116.1(18)
N22 C76 H76A 109.5
N22 C76 H76B 109.5
N22 C76 H76C 109.5
H76A C76 H76B 109.5
H76A C76 H76C 109.5
H76B C76 H76C 109.5
N22 C77 C78 122(2)
N23 C77 N22 117.7(19)
N23 C77 C78 120(2)
C77 C78 H78 120.1
C79 C78 C77 120(2)
C79 C78 H78 120.1
C78 C79 H79 118.8
C78 C79 C80 122(2)
C80 C79 H79 118.8
C79 C80 H80 120.8
C79 C80 C81 118(2)
C81 C80 H80 120.8
N23 C81 N24 115.9(19)
N23 C81 C80 117(2)
N24 C81 C80 127(2)
N24 C82 H82A 109.5
N24 C82 H82B 109.5
N24 C82 H82C 109.5
H82A C82 H82B 109.5
H82A C82 H82C 109.5
H82B C82 H82C 109.5
N24 C83 N25 113.9(12)
N24 C83 C84 126.1(12)
N25 C83 C84 120.0
C87 N25 C83 120.0
N26 C87 N25 116.1(14)
N26 C87 C86 123.9(14)
C86 C87 N25 120.0
C87 C86 H86 120.0
C87 C86 C85 120.0
C85 C86 H86 120.0
C86 C85 H85 120.0
C84 C85 C86 120.0
C84 C85 H85 120.0
C83 C84 H84 120.0
C85 C84 C83 120.0
C85 C84 H84 120.0
N26 C88 H88A 109.5
N26 C88 H88B 109.5
N26 C88 H88C 109.5
H88A C88 H88B 109.5
H88A C88 H88C 109.5
H88B C88 H88C 109.5
N27 C89 N26 114.3(17)
N27 C89 C90 121.2(19)
C90 C89 N26 124(2)
C89 C90 H90 121.5
C89 C90 C91 117(2)
C91 C90 H90 121.5
C90 C91 H91 119.5
C92 C91 C90 121.0(18)
C92 C91 H91 119.5
C91 C92 H92 119.2
C91 C92 C93 122(2)
C93 C92 H92 119.2
N27 C93 C92 118(2)
N28 C93 N27 118.1(18)
N28 C93 C92 124(2)
N28 C94 H94A 109.5
N28 C94 H94B 109.5
N28 C94 H94C 109.5
H94A C94 H94B 109.5
H94A C94 H94C 109.5
H94B C94 H94C 109.5
N29 C95 N28 112.9(17)
N29 C95 C96 127.4(17)
C96 C95 N28 119.4(17)
C95 C96 H96 125.4
C97 C96 C95 109(2)
C97 C96 H96 125.4
C96 C97 H97 116.0
C98 C97 C96 128(2)
C98 C97 H97 116.0
C97 C98 H98 123.0
C97 C98 C99 114(2)
C99 C98 H98 123.0
N29 C99 N30 118(2)
N29 C99 C98 126(2)
C98 C99 N30 115.6(18)
N30 C100 H10A 109.5
N30 C100 H10B 109.5
N30 C100 H10C 109.5
H10A C100 H10B 109.5
H10A C100 H10C 109.5
H10B C100 H10C 109.5
N30 C101 N31 115(2)
C102 C101 N30 124(2)
C102 C101 N31 121(2)
C101 C102 H102 120.6
C101 C102 C103 119(2)
C103 C102 H102 120.6
C102 C103 H103 120.3
C104 C103 C102 119(2)
C104 C103 H103 120.3
C103 C104 H104 120.2
C105 C104 C103 120(2)
C105 C104 H104 120.2
N31 C105 N32 112.2(19)
N31 C105 C104 122(2)
C104 C105 N32 125.8(19)
N32 C106 H10D 109.5
N32 C106 H10E 109.5
N32 C106 H10F 109.5
H10D C106 H10E 109.5
H10D C106 H10F 109.5
H10E C106 H10F 109.5
N32 C107 C108 115(2)
N33 C107 N32 114(2)
N33 C107 C108 131(3)
C107 C108 H108 123.9
C109 C108 C107 112(3)
C109 C108 H108 123.9
C108 C109 H109 116.6
C108 C109 C110 127(3)
C110 C109 H109 116.6
C109 C110 H110 123.6
C111 C110 C109 113(3)
C111 C110 H110 123.6
N33 C111 N34 114.7(19)
C110 C111 N33 118(2)
C110 C111 N34 127(2)
N34 C112 H11A 109.5
N34 C112 H11B 109.5
N34 C112 H11C 109.5
H11A C112 H11B 109.5
H11A C112 H11C 109.5
H11B C112 H11C 109.5
O1 S1 C113 107.1(12)
O2 S1 O1 115.1(13)
O2 S1 C113 104.5(13)
O3 S1 O1 111.3(14)
O3 S1 O2 113.1(15)
O3 S1 C113 104.7(15)
F1 C113 S1 119(2)
F1 C113 F2 99(3)
F1 C113 F3 109(3)
F2 C113 S1 111.6(19)
F2 C113 F3 105(2)
F3 C113 S1 112(2)
O4 S2 C114 106.1(14)
O5 S2 O4 116.4(12)
O5 S2 C114 106.6(13)
O6 S2 O4 103.6(14)
O6 S2 O5 118.2(17)
O6 S2 C114 104.8(13)
F4 C114 S2 115(3)
F4 C114 F5 107(3)
F4 C114 F6 97(3)
F5 C114 S2 121(3)
F5 C114 F6 101(3)
F6 C114 S2 111(2)
O7 S3 C115 107.3(14)
O8 S3 O7 117.2(18)
O8 S3 O9 106.9(15)
O8 S3 C115 107.4(15)
O9 S3 O7 112.4(12)
O9 S3 C115 104.8(13)
F7 C115 S3 110(3)
F7 C115 F8 116(3)
F7 C115 F9 108(3)
F8 C115 S3 111(2)
F8 C115 F9 105(3)
F9 C115 S3 106(2)
O10 S4 O11 118.2(18)
O10 S4 O12 102(2)
O10 S4 C116 107.7(16)
O11 S4 C116 106.5(16)
O12 S4 O11 115(2)
O12 S4 C116 106.2(19)
F10 C116 S4 104(2)
F11 C116 S4 108(3)
F11 C116 F10 112(3)
F12 C116 S4 113(2)
F12 C116 F10 104(3)
F12 C116 F11 116(3)

loop_
_geom_bond_atom_site_label_1
_geom_bond_atom_site_label_2
_geom_bond_distance
Ag1 Ag2 2.831(2)
Ag1 Ag4 3.093(2)
Ag1 N2 2.209(16)
Ag1 C2 2.136(16)
Ag2 Ag3 3.085(2)
Ag2 N6 2.187(17)
Ag2 C2 2.157(16)
Ag3 Ag4 2.831(2)
Ag3 N10 2.137(16)
Ag3 C1 2.120(16)
Ag4 N14 2.120(17)
Ag4 C1 2.057(18)
Ag5 N4 2.183(14)
Ag5 N12 2.175(17)
N1 H1 0.8600
N1 C1 1.33(2)
N1 C8 1.369(14)
N2 C9 1.36(2)
N2 C13 1.27(2)
N3 C13 1.42(2)
N3 C14 1.44(2)
N3 C15 1.36(3)
N4 C15 1.38(2)
N4 C19 1.38(3)
N5 C19 1.42(2)
N5 C20 1.51(2)
N5 C21 1.40(3)
N6 C21 1.33(3)
N6 C25 1.32(3)
N7 C25 1.36(3)
N7 C26 1.53(2)
N7 C27 1.42(2)
N8 C27 1.33(2)
N8 C31 1.32(3)
N9 C31 1.35(3)
N9 C32 1.42(3)
N9 C33 1.50(2)
N10 C33 1.34(2)
N10 C37 1.33(2)
N11 C37 1.43(2)
N11 C38 1.50(2)
N11 C39 1.35(2)
N12 C39 1.42(2)
N12 C43 1.36(2)
N13 C43 1.39(2)
N13 C44 1.51(3)
N13 C45 1.40(2)
N14 C45 1.40(2)
N14 C49 1.34(2)
N15 C49 1.46(2)
N15 C50 1.47(3)
N15 C51 1.29(2)
N16 C51 1.34(2)
N16 C55 1.38(2)
N17 C9 1.33(3)
N17 C55 1.43(3)
N17 C56 1.50(3)
C1 C2 1.45(2)
C2 C3 1.429(17)
C3 C4 1.3900
C3 C8 1.3900
C4 H4 0.9300
C4 C5 1.3900
C5 H5 0.9300
C5 C6 1.3900
C6 H6 0.9300
C6 C7 1.3900
C7 H7 0.9300
C7 C8 1.3900
C9 C10 1.43(3)
C10 H10 0.9300
C10 C11 1.39(3)
C11 H11 0.9300
C11 C12 1.37(3)
C12 H12 0.9300
C12 C13 1.42(3)
C14 H14A 0.9600
C14 H14B 0.9600
C14 H14C 0.9600
C15 C16 1.35(3)
C16 H16 0.9300
C16 C17 1.50(3)
C17 H17 0.9300
C17 C18 1.33(3)
C18 H18 0.9300
C18 C19 1.39(3)
C20 H20A 0.9600
C20 H20B 0.9600
C20 H20C 0.9600
C21 C22 1.43(3)
C22 H22 0.9300
C22 C23 1.37(3)
C23 H23 0.9300
C23 C24 1.43(3)
C24 H24 0.9300
C24 C25 1.39(3)
C26 H26A 0.9600
C26 H26B 0.9600
C26 H26C 0.9600
C27 C28 1.39(3)
C28 H28 0.9300
C28 C29 1.40(3)
C29 H29 0.9300
C29 C30 1.35(3)
C30 H30 0.9300
C30 C31 1.46(3)
C32 H32A 0.9600
C32 H32B 0.9600
C32 H32C 0.9600
C33 C34 1.30(3)
C34 H34 0.9300
C34 C35 1.41(3)
C35 H35 0.9300
C35 C36 1.43(3)
C36 H36 0.9300
C36 C37 1.38(2)
C38 H38A 0.9600
C38 H38B 0.9600
C38 H38C 0.9600
C39 C40 1.43(3)
C40 H40 0.9300
C40 C41 1.34(3)
C41 H41 0.9300
C41 C42 1.39(3)
C42 H42 0.9300
C42 C43 1.38(3)
C44 H44A 0.9600
C44 H44B 0.9600
C44 H44C 0.9600
C45 C46 1.36(3)
C46 H46 0.9300
C46 C47 1.40(3)
C47 H47 0.9300
C47 C48 1.43(3)
C48 H48 0.9300
C48 C49 1.34(3)
C50 H50A 0.9600
C50 H50B 0.9600
C50 H50C 0.9600
C51 C52 1.42(3)
C52 H52 0.9300
C52 C53 1.38(3)
C53 H53 0.9300
C53 C54 1.39(3)
C54 H54 0.9300
C54 C55 1.39(3)
C56 H56A 0.9600
C56 H56B 0.9600
C56 H56C 0.9600
Ag6 Ag7 2.821(2)
Ag6 Ag9 3.074(3)
Ag6 N19 2.24(2)
Ag6 C58 2.12(2)
Ag7 Ag8 3.064(3)
Ag7 N23 2.229(18)
Ag7 C58 2.138(19)
Ag8 Ag9 2.826(2)
Ag8 N27 2.137(18)
Ag8 C57 2.03(2)
Ag9 N31 2.134(19)
Ag9 C57 2.05(2)
Ag10 N21 2.136(15)
Ag10 N29 2.160(12)
N18 H18A 0.8600
N18 C57 1.35(3)
N18 C64 1.34(2)
N19 C65 1.42(3)
N19 C69 1.25(3)
N20 C69 1.44(3)
N20 C70 1.44(3)
N20 C71 1.53(3)
N21 C71 1.33(3)
N21 C75 1.29(3)
N22 C75 1.54(3)
N22 C76 1.49(3)
N22 C77 1.38(3)
N23 C77 1.32(3)
N23 C81 1.40(3)
N24 C81 1.40(3)
N24 C82 1.45(3)
N24 C83 1.37(2)
N26 C87 1.23(3)
N26 C88 1.58(4)
N26 C89 1.45(3)
N27 C89 1.37(3)
N27 C93 1.36(3)
N28 C93 1.32(3)
N28 C94 1.53(3)
N28 C95 1.50(2)
N29 C95 1.33(2)
N29 C99 1.31(2)
N30 C99 1.50(3)
N30 C100 1.50(3)
N30 C101 1.37(3)
N31 C101 1.38(3)
N31 C105 1.34(3)
N32 C105 1.52(3)
N32 C106 1.54(4)
N32 C107 1.37(3)
N33 C107 1.23(3)
N33 C111 1.40(3)
N34 C65 1.31(3)
N34 C111 1.41(3)
N34 C112 1.47(3)
C57 C58 1.52(3)
C58 C59 1.53(2)
C64 C59 1.3900
C64 C63 1.3900
C59 C60 1.3900
C60 H60 0.9300
C60 C61 1.3900
C61 H61 0.9300
C61 C62 1.3900
C62 H62 0.9300
C62 C63 1.3900
C63 H63 0.9300
C65 C66 1.39(3)
C66 H66 0.9300
C66 C67 1.37(4)
C67 H67 0.9300
C67 C68 1.33(3)
C68 H68 0.9300
C68 C69 1.49(3)
C70 H70A 0.9600
C70 H70B 0.9600
C70 H70C 0.9600
C71 C72 1.30(3)
C72 H72 0.9300
C72 C73 1.42(3)
C73 H73 0.9300
C73 C74 1.45(3)
C74 H74 0.9300
C74 C75 1.37(3)
C76 H76A 0.9600
C76 H76B 0.9600
C76 H76C 0.9600
C77 C78 1.45(3)
C78 H78 0.9300
C78 C79 1.26(3)
C79 H79 0.9300
C79 C80 1.42(4)
C80 H80 0.9300
C80 C81 1.42(3)
C82 H82A 0.9600
C82 H82B 0.9600
C82 H82C 0.9600
C83 N25 1.3900
C83 C84 1.3900
N25 C87 1.3900
C87 C86 1.3900
C86 H86 0.9300
C86 C85 1.3900
C85 H85 0.9300
C85 C84 1.3900
C84 H84 0.9300
C88 H88A 0.9600
C88 H88B 0.9600
C88 H88C 0.9600
C89 C90 1.38(3)
C90 H90 0.9300
C90 C91 1.40(3)
C91 H91 0.9300
C91 C92 1.32(3)
C92 H92 0.9300
C92 C93 1.41(3)
C94 H94A 0.9600
C94 H94B 0.9600
C94 H94C 0.9600
C95 C96 1.42(3)
C96 H96 0.9300
C96 C97 1.39(3)
C97 H97 0.9300
C97 C98 1.30(3)
C98 H98 0.9300
C98 C99 1.39(3)
C100 H10A 0.9600
C100 H10B 0.9600
C100 H10C 0.9600
C101 C102 1.36(3)
C102 H102 0.9300
C102 C103 1.39(3)
C103 H103 0.9300
C103 C104 1.35(4)
C104 H104 0.9300
C104 C105 1.35(3)
C106 H10D 0.9600
C106 H10E 0.9600
C106 H10F 0.9600
C107 C108 1.38(4)
C108 H108 0.9300
C108 C109 1.20(4)
C109 H109 0.9300
C109 C110 1.53(4)
C110 H110 0.9300
C110 C111 1.40(4)
C112 H11A 0.9600
C112 H11B 0.9600
C112 H11C 0.9600
S1 O1 1.479(16)
S1 O2 1.424(19)
S1 O3 1.37(2)
S1 C113 1.79(3)
F1 C113 1.21(3)
F2 C113 1.35(3)
F3 C113 1.37(3)
S2 O4 1.51(2)
S2 O5 1.385(18)
S2 O6 1.34(2)
S2 C114 1.79(3)
F4 C114 1.24(4)
F5 C114 1.25(3)
F6 C114 1.32(3)
S3 O7 1.54(2)
S3 O8 1.43(2)
S3 O9 1.51(2)
S3 C115 1.84(4)
F7 C115 1.23(3)
F8 C115 1.27(4)
F9 C115 1.37(3)
S4 O10 1.41(2)
S4 O11 1.50(2)
S4 O12 1.44(3)
S4 C116 1.83(3)
F10 C116 1.38(4)
F11 C116 1.34(4)
F12 C116 1.25(4)

loop_
_geom_torsion_atom_site_label_1
_geom_torsion_atom_site_label_2
_geom_torsion_atom_site_label_3
_geom_torsion_atom_site_label_4
_geom_torsion
Ag1 Ag2 Ag3 Ag4 -0.05(6)
Ag1 Ag2 Ag3 N10 152.0(5)
Ag1 Ag2 Ag3 C1 -42.0(6)
Ag1 Ag2 N6 C21 -39.6(19)
Ag1 Ag2 N6 C25 160.5(12)
Ag1 Ag2 C2 C1 109.7(13)
Ag1 Ag2 C2 C3 -125.7(12)
Ag1 Ag4 N14 C45 79.0(14)
Ag1 Ag4 N14 C49 -85.7(12)
Ag1 Ag4 C1 Ag3 -111.7(6)
Ag1 Ag4 C1 N1 130.4(13)
Ag1 Ag4 C1 C2 0.8(10)
Ag1 N2 C9 N17 28(3)
Ag1 N2 C9 C10 -160.9(17)
Ag1 N2 C13 N3 -24(3)
Ag1 N2 C13 C12 152.1(15)
Ag1 C2 C3 C4 -50.5(16)
Ag1 C2 C3 C8 129.7(9)
Ag2 Ag1 Ag4 Ag3 -0.05(6)
Ag2 Ag1 Ag4 N14 -152.0(5)
Ag2 Ag1 Ag4 C1 43.9(5)
Ag2 Ag1 N2 C9 -160.6(11)
Ag2 Ag1 N2 C13 42(2)
Ag2 Ag1 C2 C1 -111.2(12)
Ag2 Ag1 C2 C3 124.8(14)
Ag2 Ag3 Ag4 Ag1 0.04(5)
Ag2 Ag3 Ag4 N14 118.4(8)
Ag2 Ag3 Ag4 C1 -59.0(8)
Ag2 Ag3 N10 C33 85.3(13)
Ag2 Ag3 N10 C37 -77.2(16)
Ag2 Ag3 C1 Ag4 112.6(7)
Ag2 Ag3 C1 N1 -126.3(14)
Ag2 Ag3 C1 C2 -2.6(11)
Ag2 N6 C21 N5 20(2)
Ag2 N6 C21 C22 -151.4(15)
Ag2 N6 C25 N7 -27(2)
Ag2 N6 C25 C24 157.0(19)
Ag2 C2 C3 C4 53.8(15)
Ag2 C2 C3 C8 -126.0(9)
Ag3 Ag2 N6 C21 75.7(15)
Ag3 Ag2 N6 C25 -84.2(14)
Ag3 Ag2 C2 Ag1 -112.3(5)
Ag3 Ag2 C2 C1 -2.6(11)
Ag3 Ag2 C2 C3 122.0(12)
Ag3 Ag4 N14 C45 -35.8(18)
Ag3 Ag4 N14 C49 159.5(9)
Ag3 Ag4 C1 N1 -117.9(16)
Ag3 Ag4 C1 C2 112.6(14)
Ag3 N10 C33 N9 15.5(19)
Ag3 N10 C33 C34 -156.9(18)
Ag3 N10 C37 N11 -21(2)
Ag3 N10 C37 C36 157.4(14)
Ag3 C1 C2 Ag1 94.3(11)
Ag3 C1 C2 Ag2 3.8(15)
Ag3 C1 C2 C3 -130.9(11)
Ag4 Ag1 Ag2 Ag3 0.04(5)
Ag4 Ag1 Ag2 N6 119.5(7)
Ag4 Ag1 Ag2 C2 -58.2(5)
Ag4 Ag1 N2 C9 85.0(13)
Ag4 Ag1 N2 C13 -72.6(17)
Ag4 Ag1 C2 Ag2 112.0(4)
Ag4 Ag1 C2 C1 0.8(9)
Ag4 Ag1 C2 C3 -123.1(13)
Ag4 Ag3 N10 C33 -158.7(9)
Ag4 Ag3 N10 C37 39(2)
Ag4 Ag3 C1 N1 121.0(16)
Ag4 Ag3 C1 C2 -115.2(15)
Ag4 N14 C45 N13 19(2)
Ag4 N14 C45 C46 -155.7(13)
Ag4 N14 C49 N15 -14.5(19)
Ag4 N14 C49 C48 155.6(17)
Ag4 C1 C2 Ag1 -1.2(14)
Ag4 C1 C2 Ag2 -91.7(11)
Ag4 C1 C2 C3 133.6(11)
Ag5 N4 C15 N3 -22(2)
Ag5 N4 C15 C16 158.9(15)
Ag5 N4 C19 N5 22(2)
Ag5 N4 C19 C18 -160.0(14)
Ag5 N12 C39 N11 -23.5(19)
Ag5 N12 C39 C40 156.5(12)
Ag5 N12 C43 N13 28.2(19)
Ag5 N12 C43 C42 -155.6(13)
N1 C1 C2 Ag1 -136.9(12)
N1 C1 C2 Ag2 132.7(12)
N1 C1 C2 C3 -2.0(16)
N2 Ag1 Ag2 Ag3 -118.8(8)
N2 Ag1 Ag2 N6 0.7(11)
N2 Ag1 Ag2 C2 -177.1(9)
N2 Ag1 Ag4 Ag3 148.9(5)
N2 Ag1 Ag4 N14 -3.1(6)
N2 Ag1 Ag4 C1 -167.2(7)
N2 Ag1 C2 Ag2 173(2)
N2 Ag1 C2 C1 62(3)
N2 Ag1 C2 C3 -62(3)
N2 C9 C10 C11 5(3)
N3 C15 C16 C17 179(2)
N4 Ag5 N12 C39 -86(2)
N4 Ag5 N12 C43 71(3)
N4 C15 C16 C17 -2(3)
N5 C21 C22 C23 -177.0(17)
N6 Ag2 Ag3 Ag4 -150.3(5)
N6 Ag2 Ag3 N10 1.8(7)
N6 Ag2 Ag3 C1 167.8(7)
N6 Ag2 C2 Ag1 -175.2(19)
N6 Ag2 C2 C1 -65(3)
N6 Ag2 C2 C3 59(3)
N6 C21 C22 C23 -6(3)
N7 C27 C28 C29 179.1(18)
N8 C27 C28 C29 -1(3)
N9 C33 C34 C35 -177.1(16)
N10 Ag3 Ag4 Ag1 -119.6(8)
N10 Ag3 Ag4 N14 -1.2(11)
N10 Ag3 Ag4 C1 -178.6(11)
N10 Ag3 C1 Ag4 177(2)
N10 Ag3 C1 N1 -62(3)
N10 Ag3 C1 C2 62(3)
N10 C33 C34 C35 -5(3)
N11 C39 C40 C41 -179.6(18)
N12 Ag5 N4 C15 -74(3)
N12 Ag5 N4 C19 86(2)
N12 C39 C40 C41 1(2)
N13 C45 C46 C47 -177.2(16)
N14 Ag4 C1 Ag3 -175.4(19)
N14 Ag4 C1 N1 67(3)
N14 Ag4 C1 C2 -63(3)
N14 C45 C46 C47 -3(3)
N15 C51 C52 C53 177.5(17)
N16 C51 C52 C53 0(3)
N17 C9 C10 C11 177(2)
C1 Ag3 Ag4 Ag1 59.0(8)
C1 Ag3 Ag4 N14 177.4(11)
C1 Ag3 N10 C33 25(3)
C1 Ag3 N10 C37 -137(3)
C1 Ag4 N14 C45 138(2)
C1 Ag4 N14 C49 -27(3)
C1 N1 C8 C3 0.6(14)
C1 N1 C8 C7 178.3(12)
C1 C2 C3 C4 -177.7(10)
C1 C2 C3 C8 2.5(14)
C2 Ag1 Ag2 Ag3 58.3(5)
C2 Ag1 Ag2 N6 177.7(9)
C2 Ag1 Ag4 Ag3 -44.5(5)
C2 Ag1 Ag4 N14 163.5(6)
C2 Ag1 Ag4 C1 -0.6(7)
C2 Ag1 N2 C9 28(3)
C2 Ag1 N2 C13 -129(2)
C2 Ag2 Ag3 Ag4 43.7(5)
C2 Ag2 Ag3 N10 -164.2(7)
C2 Ag2 Ag3 C1 1.8(7)
C2 Ag2 N6 C21 134(2)
C2 Ag2 N6 C25 -26(3)
C2 C3 C4 C5 -179.8(14)
C2 C3 C8 N1 -1.9(11)
C2 C3 C8 C7 179.9(12)
C3 C4 C5 C6 0.0
C4 C3 C8 N1 178.2(9)
C4 C3 C8 C7 0.0
C4 C5 C6 C7 0.0
C5 C6 C7 C8 0.0
C6 C7 C8 N1 -177.5(13)
C6 C7 C8 C3 0.0
C8 N1 C1 Ag3 127.5(11)
C8 N1 C1 Ag4 -132.2(11)
C8 N1 C1 C2 1.0(18)
C8 C3 C4 C5 0.0
C9 N2 C13 N3 -178.1(18)
C9 N2 C13 C12 -2(3)
C9 N17 C55 N16 -1(2)
C9 N17 C55 C54 177.8(18)
C9 C10 C11 C12 -4(3)
C10 C11 C12 C13 0(3)
C11 C12 C13 N2 4(3)
C11 C12 C13 N3 179.4(19)
C13 N2 C9 N17 -174(2)
C13 N2 C9 C10 -2(3)
C13 N3 C15 N4 142.8(18)
C13 N3 C15 C16 -38(3)
C14 N3 C13 N2 -177.9(17)
C14 N3 C13 C12 6(3)
C14 N3 C15 N4 -73(2)
C14 N3 C15 C16 107(2)
C15 N3 C13 N2 -35(3)
C15 N3 C13 C12 149.5(18)
C15 N4 C19 N5 -178.3(17)
C15 N4 C19 C18 0(3)
C15 C16 C17 C18 4(3)
C16 C17 C18 C19 -5(3)
C17 C18 C19 N4 3(3)
C17 C18 C19 N5 -179(2)
C19 N4 C15 N3 179.3(17)
C19 N4 C15 C16 0(3)
C19 N5 C21 N6 35(2)
C19 N5 C21 C22 -153.0(16)
C20 N5 C19 N4 69(2)
C20 N5 C19 C18 -109(2)
C20 N5 C21 N6 -177.1(16)
C20 N5 C21 C22 -6(2)
C21 N5 C19 N4 -143.6(17)
C21 N5 C19 C18 39(3)
C21 N6 C25 N7 171.4(18)
C21 N6 C25 C24 -5(3)
C21 C22 C23 C24 3(3)
C22 C23 C24 C25 -1(3)
C23 C24 C25 N6 2(3)
C23 C24 C25 N7 -174(2)
C25 N6 C21 N5 178.1(18)
C25 N6 C21 C22 7(3)
C25 N7 C27 N8 0(3)
C25 N7 C27 C28 179(2)
C26 N7 C25 N6 -76(3)
C26 N7 C25 C24 101(3)
C26 N7 C27 N8 172.6(18)
C26 N7 C27 C28 -8(3)
C27 N7 C25 N6 97(2)
C27 N7 C25 C24 -87(3)
C27 N8 C31 N9 177.0(17)
C27 N8 C31 C30 -7(3)
C27 C28 C29 C30 -2(3)
C28 C29 C30 C31 0(3)
C29 C30 C31 N8 4(3)
C29 C30 C31 N9 179.9(17)
C31 N8 C27 N7 -174.6(18)
C31 N8 C27 C28 6(3)
C31 N9 C33 N10 -90(2)
C31 N9 C33 C34 83(2)
C32 N9 C31 N8 -176.7(19)
C32 N9 C31 C30 7(3)
C32 N9 C33 N10 87(2)
C32 N9 C33 C34 -99(2)
C33 N9 C31 N8 1(3)
C33 N9 C31 C30 -175.2(17)
C33 N10 C37 N11 176.3(15)
C33 N10 C37 C36 -5(3)
C33 C34 C35 C36 1(3)
C34 C35 C36 C37 1(3)
C35 C36 C37 N10 2(3)
C35 C36 C37 N11 180.0(16)
C37 N10 C33 N9 179.9(15)
C37 N10 C33 C34 7(3)
C37 N11 C39 N12 143.5(15)
C37 N11 C39 C40 -36(2)
C38 N11 C37 N10 -174.6(16)
C38 N11 C37 C36 7(2)
C38 N11 C39 N12 -74(2)
C38 N11 C39 C40 106(2)
C39 N11 C37 N10 -32(2)
C39 N11 C37 C36 149.8(18)
C39 N12 C43 N13 -176.0(14)
C39 N12 C43 C42 0(2)
C39 C40 C41 C42 -1(3)
C40 C41 C42 C43 1(3)
C41 C42 C43 N12 0(3)
C41 C42 C43 N13 175.4(18)
C43 N12 C39 N11 179.8(15)
C43 N12 C39 C40 0(2)
C43 N13 C45 N14 32(2)
C43 N13 C45 C46 -153.9(17)
C44 N13 C43 N12 73(2)
C44 N13 C43 C42 -103(2)
C44 N13 C45 N14 175.4(16)
C44 N13 C45 C46 -10(2)
C45 N13 C43 N12 -145.7(15)
C45 N13 C43 C42 38(2)
C45 N14 C49 N15 179.0(14)
C45 N14 C49 C48 -11(3)
C45 C46 C47 C48 -1(3)
C46 C47 C48 C49 0(3)
C47 C48 C49 N14 7(3)
C47 C48 C49 N15 176.1(17)
C49 N14 C45 N13 -176.6(15)
C49 N14 C45 C46 9(2)
C49 N15 C51 N16 -5(2)
C49 N15 C51 C52 177.3(17)
C50 N15 C49 N14 -90(2)
C50 N15 C49 C48 100(2)
C50 N15 C51 N16 177.2(18)
C50 N15 C51 C52 0(3)
C51 N15 C49 N14 93(2)
C51 N15 C49 C48 -78(2)
C51 N16 C55 N17 178.3(15)
C51 N16 C55 C54 0(3)
C51 C52 C53 C54 -2(3)
C52 C53 C54 C55 2(3)
C53 C54 C55 N16 -1(3)
C53 C54 C55 N17 -179.2(17)
C55 N16 C51 N15 -176.9(15)
C55 N16 C51 C52 0(2)
C55 N17 C9 N2 -96(2)
C55 N17 C9 C10 93(3)
C56 N17 C9 N2 72(3)
C56 N17 C9 C10 -100(3)
C56 N17 C55 N16 -169.0(18)
C56 N17 C55 C54 9(3)
Ag6 Ag7 Ag8 Ag9 -0.01(8)
Ag6 Ag7 Ag8 N27 152.3(5)
Ag6 Ag7 Ag8 C57 -43.6(7)
Ag6 Ag7 N23 C77 -42(2)
Ag6 Ag7 N23 C81 159.5(11)
Ag6 Ag7 C58 C57 117.1(17)
Ag6 Ag7 C58 C59 -120.8(16)
Ag6 Ag9 N31 C101 78.2(18)
Ag6 Ag9 N31 C105 -84.8(16)
Ag6 Ag9 C57 Ag8 -108.1(7)
Ag6 Ag9 C57 N18 126.7(19)
Ag6 Ag9 C57 C58 0.1(11)
Ag6 N19 C65 N34 27(2)
Ag6 N19 C65 C66 -160.3(17)
Ag6 N19 C69 N20 -23(3)
Ag6 N19 C69 C68 153.6(16)
Ag6 C58 C59 C64 130.8(11)
Ag6 C58 C59 C60 -46(2)
Ag7 Ag6 Ag9 Ag8 -0.01(8)
Ag7 Ag6 Ag9 N31 -152.5(5)
Ag7 Ag6 Ag9 C57 42.9(7)
Ag7 Ag6 N19 C65 -159.7(10)
Ag7 Ag6 N19 C69 43(2)
Ag7 Ag6 C58 C57 -114.8(16)
Ag7 Ag6 C58 C59 118.7(15)
Ag7 Ag8 Ag9 Ag6 0.01(7)
Ag7 Ag8 Ag9 N31 117.3(9)
Ag7 Ag8 Ag9 C57 -64.8(9)
Ag7 Ag8 N27 C89 85.7(13)
Ag7 Ag8 N27 C93 -77.6(16)
Ag7 Ag8 C57 Ag9 108.0(7)
Ag7 Ag8 C57 N18 -128.5(19)
Ag7 Ag8 C57 C58 1.6(13)
Ag7 N23 C77 N22 21(3)
Ag7 N23 C77 C78 -153.8(15)
Ag7 N23 C81 N24 -26(2)
Ag7 N23 C81 C80 157.4(15)
Ag7 C58 C59 C64 -130.4(11)
Ag7 C58 C59 C60 52(2)
Ag8 Ag7 N23 C77 74.4(19)
Ag8 Ag7 N23 C81 -84.4(14)
Ag8 Ag7 C58 Ag6 -115.4(6)
Ag8 Ag7 C58 C57 1.7(13)
Ag8 Ag7 C58 C59 123.8(15)
Ag8 Ag9 N31 C101 -36(2)
Ag8 Ag9 N31 C105 161.2(12)
Ag8 Ag9 C57 N18 -125(2)
Ag8 Ag9 C57 C58 108.2(15)
Ag8 N27 C89 N26 18(2)
Ag8 N27 C89 C90 -166.5(18)
Ag8 N27 C93 N28 -20(3)
Ag8 N27 C93 C92 158.1(15)
Ag8 C57 C58 Ag6 92.8(14)
Ag8 C57 C58 Ag7 -2.5(19)
Ag8 C57 C58 C59 -132.5(13)
Ag9 Ag6 Ag7 Ag8 0.01(7)
Ag9 Ag6 Ag7 N23 120.5(8)
Ag9 Ag6 Ag7 C58 -54.7(7)
Ag9 Ag6 N19 C65 84.8(13)
Ag9 Ag6 N19 C69 -72.3(19)
Ag9 Ag6 C58 Ag7 115.0(6)
Ag9 Ag6 C58 C57 0.2(12)
Ag9 Ag6 C58 C59 -126.3(14)
Ag9 Ag8 N27 C89 -159.7(10)
Ag9 Ag8 N27 C93 37(2)
Ag9 Ag8 C57 N18 124(2)
Ag9 Ag8 C57 C58 -106.3(17)
Ag9 N31 C101 N30 21(3)
Ag9 N31 C101 C102 -157.7(16)
Ag9 N31 C105 N32 -19(2)
Ag9 N31 C105 C104 164(2)
Ag9 C57 C58 Ag6 -0.2(17)
Ag9 C57 C58 Ag7 -95.5(14)
Ag9 C57 C58 C59 134.4(13)
Ag10 N21 C71 N20 -19(3)
Ag10 N21 C71 C72 156(2)
Ag10 N21 C75 N22 17(3)
Ag10 N21 C75 C74 -151(2)
Ag10 N29 C95 N28 -19(2)
Ag10 N29 C95 C96 156(2)
Ag10 N29 C99 N30 24(3)
Ag10 N29 C99 C98 -163(2)
N18 C57 C58 Ag6 -131.6(16)
N18 C57 C58 Ag7 133.1(16)
N18 C57 C58 C59 3(2)
N18 C64 C59 C58 1.0(17)
N18 C64 C59 C60 178.9(15)
N18 C64 C63 C62 -178.9(15)
N19 Ag6 Ag7 Ag8 -120.2(8)
N19 Ag6 Ag7 N23 0.2(11)
N19 Ag6 Ag7 C58 -174.9(11)
N19 Ag6 Ag9 Ag8 148.9(5)
N19 Ag6 Ag9 N31 -3.7(7)
N19 Ag6 Ag9 C57 -168.2(8)
N19 Ag6 C58 Ag7 168(2)
N19 Ag6 C58 C57 53(3)
N19 Ag6 C58 C59 -73(3)
N19 C65 C66 C67 5(3)
N20 C71 C72 C73 178(2)
N21 Ag10 N29 C95 -80(2)
N21 Ag10 N29 C99 80(2)
N21 C71 C72 C73 3(4)
N22 C77 C78 C79 -171(2)
N23 Ag7 Ag8 Ag9 -150.0(5)
N23 Ag7 Ag8 N27 2.3(7)
N23 Ag7 Ag8 C57 166.4(9)
N23 Ag7 C58 Ag6 -169(2)
N23 Ag7 C58 C57 -52(4)
N23 Ag7 C58 C59 70(3)
N23 C77 C78 C79 4(3)
N24 C83 N25 C87 -178.6(15)
N24 C83 C84 C85 178.4(17)
N26 C87 C86 C85 178.8(19)
N26 C89 C90 C91 -176(2)
N27 Ag8 Ag9 Ag6 -118.0(9)
N27 Ag8 Ag9 N31 -0.6(13)
N27 Ag8 Ag9 C57 177.2(13)
N27 Ag8 C57 Ag9 -175(2)
N27 Ag8 C57 N18 -51(4)
N27 Ag8 C57 C58 79(3)
N27 C89 C90 C91 9(3)
N28 C95 C96 C97 178(2)
N29 Ag10 N21 C71 -82(3)
N29 Ag10 N21 C75 81(3)
N29 C95 C96 C97 3(4)
N30 C101 C102 C103 -180(2)
N31 Ag9 C57 Ag8 176(2)
N31 Ag9 C57 N18 51(4)
N31 Ag9 C57 C58 -76(3)
N31 C101 C102 C103 -1(3)
N32 C107 C108 C109 -179(2)
N33 C107 C108 C109 6(4)
N34 C65 C66 C67 177(2)
C57 Ag8 Ag9 Ag6 64.8(9)
C57 Ag8 Ag9 N31 -177.8(13)
C57 Ag8 N27 C89 13(4)
C57 Ag8 N27 C93 -151(3)
C57 Ag9 N31 C101 150(3)
C57 Ag9 N31 C105 -13(4)
C57 N18 C64 C59 1(2)
C57 N18 C64 C63 179.8(14)
C57 C58 C59 C64 -2.2(16)
C57 C58 C59 C60 -179.4(14)
C58 Ag6 Ag7 Ag8 54.7(7)
C58 Ag6 Ag7 N23 175.1(11)
C58 Ag6 Ag9 Ag8 -43.0(5)
C58 Ag6 Ag9 N31 164.4(8)
C58 Ag6 Ag9 C57 -0.1(9)
C58 Ag6 N19 C65 36(3)
C58 Ag6 N19 C69 -121(3)
C58 Ag7 Ag8 Ag9 42.3(6)
C58 Ag7 Ag8 N27 -165.3(8)
C58 Ag7 Ag8 C57 -1.2(10)
C58 Ag7 N23 C77 124(3)
C58 Ag7 N23 C81 -35(3)
C58 C59 C60 C61 177(2)
C64 N18 C57 Ag8 126.3(16)
C64 N18 C57 Ag9 -126.7(16)
C64 N18 C57 C58 -2(2)
C64 C59 C60 C61 0.0
C59 C64 C63 C62 0.0
C59 C60 C61 C62 0.0
C60 C61 C62 C63 0.0
C61 C62 C63 C64 0.0
C63 C64 C59 C58 -177.9(14)
C63 C64 C59 C60 0.0
C65 N19 C69 N20 -176.3(19)
C65 N19 C69 C68 0(3)
C65 N34 C111 N33 3(3)
C65 N34 C111 C110 -177(3)
C65 C66 C67 C68 -6(4)
C66 C67 C68 C69 4(3)
C67 C68 C69 N19 -1(3)
C67 C68 C69 N20 175(2)
C69 N19 C65 N34 -175(2)
C69 N19 C65 C66 -2(3)
C69 N20 C71 N21 141(2)
C69 N20 C71 C72 -35(3)
C70 N20 C69 N19 -179(2)
C70 N20 C69 C68 5(3)
C70 N20 C71 N21 -71(2)
C70 N20 C71 C72 113(3)
C71 N20 C69 N19 -36(3)
C71 N20 C69 C68 147.6(19)
C71 N21 C75 N22 -179(2)
C71 N21 C75 C74 14(4)
C71 C72 C73 C74 -2(4)
C72 C73 C74 C75 7(4)
C73 C74 C75 N21 -13(4)
C73 C74 C75 N22 180(2)
C75 N21 C71 N20 177(2)
C75 N21 C71 C72 -8(4)
C75 N22 C77 N23 36(3)
C75 N22 C77 C78 -149(2)
C76 N22 C75 N21 73(2)
C76 N22 C75 C74 -117(2)
C76 N22 C77 N23 177(2)
C76 N22 C77 C78 -8(3)
C77 N22 C75 N21 -140(2)
C77 N22 C75 C74 29(3)
C77 N23 C81 N24 174(2)
C77 N23 C81 C80 -3(3)
C77 C78 C79 C80 -9(3)
C78 C79 C80 C81 9(3)
C79 C80 C81 N23 -3(3)
C79 C80 C81 N24 -179(2)
C81 N23 C77 N22 177.1(19)
C81 N23 C77 C78 2(3)
C81 N24 C83 N25 -6(2)
C81 N24 C83 C84 175.2(15)
C82 N24 C81 N23 -84(3)
C82 N24 C81 C80 92(3)
C82 N24 C83 N25 175(2)
C82 N24 C83 C84 -3(3)
C83 N24 C81 N23 98(2)
C83 N24 C81 C80 -86(3)
C83 N25 C87 N26 -178.9(18)
C83 N25 C87 C86 0.0
N25 C83 C84 C85 0.0
N25 C87 C86 C85 0.0
C87 N26 C89 N27 -93(2)
C87 N26 C89 C90 92(3)
C87 C86 C85 C84 0.0
C86 C85 C84 C83 0.0
C84 C83 N25 C87 0.0
C88 N26 C87 N25 -176(2)
C88 N26 C87 C86 5(3)
C88 N26 C89 N27 88(3)
C88 N26 C89 C90 -87(3)
C89 N26 C87 N25 4(3)
C89 N26 C87 C86 -174.6(15)
C89 N27 C93 N28 177.4(19)
C89 N27 C93 C92 -4(3)
C89 C90 C91 C92 -9(4)
C90 C91 C92 C93 3(4)
C91 C92 C93 N27 4(3)
C91 C92 C93 N28 -178(2)
C93 N27 C89 N26 -178.0(19)
C93 N27 C89 C90 -3(3)
C93 N28 C95 N29 140(2)
C93 N28 C95 C96 -36(3)
C94 N28 C93 N27 -178.9(17)
C94 N28 C93 C92 3(3)
C94 N28 C95 N29 -69(2)
C94 N28 C95 C96 116(2)
C95 N28 C93 N27 -30(3)
C95 N28 C93 C92 151(2)
C95 N29 C99 N30 -173(2)
C95 N29 C99 C98 0(4)
C95 C96 C97 C98 7(4)
C96 C97 C98 C99 -12(5)
C97 C98 C99 N29 8(4)
C97 C98 C99 N30 -178(2)
C99 N29 C95 N28 179.1(18)
C99 N29 C95 C96 -6(3)
C99 N30 C101 N31 24(3)
C99 N30 C101 C102 -157(2)
C100 N30 C99 N29 59(3)
C100 N30 C99 C98 -114(2)
C100 N30 C101 N31 -175.8(17)
C100 N30 C101 C102 3(3)
C101 N30 C99 N29 -139(2)
C101 N30 C99 C98 47(3)
C101 N31 C105 N32 176.4(19)
C101 N31 C105 C104 0(4)
C101 C102 C103 C104 -7(3)
C102 C103 C104 C105 11(4)
C103 C104 C105 N31 -8(4)
C103 C104 C105 N32 176(2)
C105 N31 C101 N30 -176(2)
C105 N31 C101 C102 4(3)
C105 N32 C107 N33 -9(3)
C105 N32 C107 C108 174.9(19)
C106 N32 C105 N31 -88(3)
C106 N32 C105 C104 89(3)
C106 N32 C107 N33 178(2)
C106 N32 C107 C108 2(4)
C107 N32 C105 N31 98(2)
C107 N32 C105 C104 -86(3)
C107 N33 C111 N34 179.8(19)
C107 N33 C111 C110 0(3)
C107 C108 C109 C110 -8(4)
C108 C109 C110 C111 7(4)
C109 C110 C111 N33 -2(4)
C109 C110 C111 N34 179(2)
C111 N33 C107 N32 -177.1(19)
C111 N33 C107 C108 -2(4)
C111 N34 C65 N19 -96(3)
C111 N34 C65 C66 91(3)
C112 N34 C65 N19 75(3)
C112 N34 C65 C66 -97(3)
C112 N34 C111 N33 -168(2)
C112 N34 C111 C110 11(4)
O1 S1 C113 F1 56(3)
O1 S1 C113 F2 -58(2)
O1 S1 C113 F3 -175.5(18)
O2 S1 C113 F1 -67(3)
O2 S1 C113 F2 179.0(19)
O2 S1 C113 F3 62(2)
O3 S1 C113 F1 174(3)
O3 S1 C113 F2 60(2)
O3 S1 C113 F3 -57(2)
O4 S2 C114 F4 -177(3)
O4 S2 C114 F5 52(3)
O4 S2 C114 F6 -67(3)
O5 S2 C114 F4 -52(3)
O5 S2 C114 F5 176(3)
O5 S2 C114 F6 58(3)
O6 S2 C114 F4 74(3)
O6 S2 C114 F5 -58(4)
O6 S2 C114 F6 -176(3)
O7 S3 C115 F7 71(3)
O7 S3 C115 F8 -59(3)
O7 S3 C115 F9 -173(2)
O8 S3 C115 F7 -56(3)
O8 S3 C115 F8 174(3)
O8 S3 C115 F9 61(2)
O9 S3 C115 F7 -169(2)
O9 S3 C115 F8 60(3)
O9 S3 C115 F9 -53(2)
O10 S4 C116 F10 -66(3)
O10 S4 C116 F11 175(2)
O10 S4 C116 F12 45(3)
O11 S4 C116 F10 61(3)
O11 S4 C116 F11 -57(3)
O11 S4 C116 F12 173(3)
O12 S4 C116 F10 -175(3)
O12 S4 C116 F11 67(3)
O12 S4 C116 F12 -63(4)

loop_
_platon_squeeze_void_nr
_platon_squeeze_void_average_x
_platon_squeeze_void_average_y
_platon_squeeze_void_average_z
_platon_squeeze_void_volume
_platon_squeeze_void_count_electrons
_platon_squeeze_void_content
1 0.673 0.676 0.062 168 85 ' '
2 0.758 0.173 0.974 172 82 ' '
